data_7719319
loop_
_publ_author_name
'Chen, Yu-Hsuan'
'Chen, Guan-Wen'
'Lee, Yi-Hui'
'Liu, Hsin-Kuan'
'Lin, Chun-Yi'

_publ_section_title
;
 Two-coordinate Co and Ni complexes of a bulky imidazolin-2-iminato ligand
 and facile synthesis of heterobimetallic complexes.
;
_journal_issue 38
_journal_name_full 'Dalton transactions (Cambridge, England : 2003)'
_journal_page_first 14448
_journal_page_last 14455
_journal_paper_doi 10.1039/d5dt01455g
_journal_volume 54
_journal_year 2025
_chemical_formula_moiety '3(C54 H72 Co N6)'
_chemical_formula_sum 'C162 H216 Co3 N18'
_chemical_formula_weight 2592.30
_chemical_properties_physical Air-sensitive,Moisture-sensitive,Oxygen-sensitive
_space_group_crystal_system orthorhombic
_space_group_IT_number 33
_space_group_name_Hall 'P 2c -2n'
_space_group_name_H-M_alt 'P n a 21'
_atom_sites_solution_hydrogens geom
_atom_sites_solution_primary dual
_audit_creation_date 2024-06-21
_audit_creation_method
;
Olex2 1.5
(compiled 2024.02.16 svn.r378c4104 for OlexSys, GUI svn.r6928)
;
_audit_update_record
;
2025-03-03 deposited with the CCDC.	2025-08-19 downloaded from the CCDC.
;
_cell_angle_alpha 90
_cell_angle_beta 90
_cell_angle_gamma 90
_cell_formula_units_Z 4
_cell_length_a 49.9427(5)
_cell_length_b 15.8154(2)
_cell_length_c 18.8866(2)
_cell_measurement_reflns_used 55828
_cell_measurement_temperature 99.99(10)
_cell_measurement_theta_max 74.7690
_cell_measurement_theta_min 2.9340
_cell_volume 14917.8(3)
_computing_cell_refinement 'CrysAlisPro 1.171.42.96a (Rigaku OD, 2023)'
_computing_data_collection 'CrysAlisPro 1.171.42.96a (Rigaku OD, 2023)'
_computing_data_reduction 'CrysAlisPro 1.171.42.96a (Rigaku OD, 2023)'
_computing_molecular_graphics 'Olex2 1.5 (Dolomanov et al., 2009)'
_computing_publication_material 'Olex2 1.5 (Dolomanov et al., 2009)'
_computing_structure_refinement 'SHELXL 2018/3 (Sheldrick, 2015)'
_computing_structure_solution 'SHELXT 2018/2 (Sheldrick, 2018)'
_diffrn_ambient_environment N~2~
_diffrn_ambient_temperature 99.99(10)
_diffrn_detector 'Hybrid Pixel Array Detector'
_diffrn_detector_area_resol_mean 10.0000
_diffrn_detector_type 'HyPix-Arc 150'
_diffrn_measured_fraction_theta_full 1.000
_diffrn_measured_fraction_theta_max 0.975
_diffrn_measurement_details
;
List of Runs (angles in degrees, time in seconds):

  # Type    Start    End  Width  t~exp~   \w     \q     \k     \f   Frames
#--------------------------------------------------------------------------
  1  \w    -58.00 -33.00   0.50    0.57    --  -59.24 -15.00 120.00   50
  2  \w    -99.00 -74.00   0.50    0.57    --  -59.24 -15.00 120.00   50
  3  \w   -126.00 -41.00   0.50    0.57    --  -75.92 -15.00  60.00  170
  4  \w    -77.00 -51.00   0.50    0.57    --  -75.92 -15.00   0.00   52
  5  \w   -117.00 -92.00   0.50    0.57    --  -75.92 -15.00   0.00   50
  6  \w   -125.00 -40.00   0.50    0.57    --  -75.92 -15.00 -60.00  170
  7  \w    -81.00 -56.00   0.50    0.57    --  -71.89 107.00 117.00   50
  8  \w    -91.00 -38.00   0.50    0.57    --  -75.92 111.00  90.00  106
  9  \w    -63.00 -35.00   0.50    0.57    --  -75.92 107.00 117.00   56
 10  \w    -94.00 -46.00   0.50    0.57    --  -71.89 125.00 150.00   96
 11  \w    -50.00 -24.00   0.50    0.57    --  -59.24 107.00 117.00   52
 12  \w     56.00  93.00   0.50    0.57    --   56.34  15.00 120.00   74
 13  \w     49.00  77.00   0.50    0.57    --   56.34  15.00  60.00   56
 14  \w     80.00 106.00   0.50    0.57    --   56.34  15.00  60.00   52
 15  \w     49.00 135.00   0.50    0.57    --   84.35  15.00 -30.00  172
 16  \w     21.00  57.00   0.50    0.57    --   56.34-125.00 -90.00   72
 17  \w     18.00  44.00   0.50    0.57    --   56.34 -95.00 -60.00   52
 18  \w     36.00  62.00   0.50    0.57    --   56.34-107.00  18.00   52
 19  \w     28.00  74.00   0.50    0.57    --   69.55-107.00  18.00   92
 20  \w     38.00  63.00   0.50    0.57    --   76.38-107.00  18.00   50
 21  \w     65.00  91.00   0.50    0.57    --   84.35 -95.00  60.00   52
 22  \w     35.00  80.00   0.50    0.57    --   76.38 -95.00  60.00   90
 23  \w     42.00  91.00   0.50    0.57    --   84.35 -95.00  30.00   98
 24  \w     41.00  87.00   0.50    0.57    --   84.35-107.00  18.00   92
 25  \w     42.00  92.00   0.50    0.57    --   84.35 -95.00  90.00  100
 26  \w     33.00  76.00   0.50    0.57    --   69.55 -95.00 -60.00   86
 27  \w     35.00  83.00   0.50    0.57    --   76.38 -95.00 -90.00   96
 28  \w     54.00  80.00   0.50    0.57    --   84.35 -95.00-150.00   52
 29  \w    -53.00 -27.00   0.50    0.57    --  -71.89 107.00 117.00   52
 30  \w     32.00  57.00   0.50    0.57    --   56.34-125.00 120.00   50
 31  \w    -55.00 -29.00   0.50    0.57    --  -71.89 125.00-120.00   52
 32  \w     93.00 119.00   0.50    0.57    --   76.38  15.00 -90.00   52
 33  \w     31.00  57.00   0.50    0.57    --   76.38-111.00  90.00   52
 34  \w     38.00  82.00   0.50    0.57    --   76.38 -95.00-120.00   88
 35  \w     43.00  78.00   0.50    0.57    --   76.38  15.00 -90.00   70
 36  \w     39.00  64.00   0.50    0.57    --   84.35-111.00 150.00   50
 37  \w     51.00  77.00   0.50    0.57    --   84.35 -95.00 -30.00   52
 38  \w     58.00  84.00   0.50    0.57    --   84.35 -95.00-150.00   52
 39  \w     31.00  56.00   0.50    0.57    --   69.55-107.00  18.00   50
 40  \w    -74.00 -48.00   0.50    0.57    --  -59.24 -15.00 -30.00   52
 41  \w    -61.00 -35.00   0.50    0.57    --  -76.68 111.00  90.00   52
 42  \w    -62.00 -36.00   0.50    0.57    --  -76.68 111.00-120.00   52
 43  \w     96.00 122.00   0.50    0.57    --   80.73  15.00-150.00   52
 44  \w     49.00  91.00   0.50    0.57    --   80.73-111.00-120.00   84
 45  \w     40.00  65.00   0.50    0.57    --   80.73-107.00  18.00   50
 46  \w     34.00  60.00   0.50    0.57    --   56.34 -95.00 -90.00   52
 47  \w     57.00  83.00   0.50    0.57    --   80.73 -95.00-120.00   52
 48  \w    -68.00 -43.00   0.50    0.57    --  -59.24 107.00 117.00   50
 49  \w     34.00  60.00   0.50    0.57    --   56.34 -95.00 -90.00   52
;
_diffrn_measurement_device 'four-circle diffractometer'
_diffrn_measurement_device_type 'XtaLAB Synergy R, DW system, HyPix-Arc 150'
_diffrn_measurement_method '\w scans'
_diffrn_orient_matrix_type 'CrysAlisPro convention (1999,Acta A55,543-557)'
_diffrn_orient_matrix_UB_11 -0.0251435000
_diffrn_orient_matrix_UB_12 0.0296061000
_diffrn_orient_matrix_UB_13 0.0440724000
_diffrn_orient_matrix_UB_21 0.0055394000
_diffrn_orient_matrix_UB_22 0.0733795000
_diffrn_orient_matrix_UB_23 -0.0388307000
_diffrn_orient_matrix_UB_31 -0.0170304000
_diffrn_orient_matrix_UB_32 -0.0198630000
_diffrn_orient_matrix_UB_33 -0.0776696000
_diffrn_radiation_monochromator mirror
_diffrn_radiation_probe x-ray
_diffrn_radiation_type 'Cu K\a'
_diffrn_radiation_wavelength 1.54184
_diffrn_reflns_av_R_equivalents 0.0362
_diffrn_reflns_av_unetI/netI 0.0287
_diffrn_reflns_Laue_measured_fraction_full 1.000
_diffrn_reflns_Laue_measured_fraction_max 0.975
_diffrn_reflns_limit_h_max 62
_diffrn_reflns_limit_h_min -58
_diffrn_reflns_limit_k_max 16
_diffrn_reflns_limit_k_min -19
_diffrn_reflns_limit_l_max 23
_diffrn_reflns_limit_l_min -23
_diffrn_reflns_number 199019
_diffrn_reflns_point_group_measured_fraction_full 0.974
_diffrn_reflns_point_group_measured_fraction_max 0.924
_diffrn_reflns_theta_full 67.684
_diffrn_reflns_theta_max 74.974
_diffrn_reflns_theta_min 2.931
_diffrn_source 'Rotating-anode X-ray tube'
_diffrn_source_type 'Rigaku (Cu) X-ray Source'
_exptl_absorpt_coefficient_mu 3.004
_exptl_absorpt_correction_T_max 1.00000
_exptl_absorpt_correction_T_min 0.68053
_exptl_absorpt_correction_type multi-scan
_exptl_absorpt_process_details
;
CrysAlisPro 1.171.42.96a (Rigaku Oxford Diffraction, 2023)
Empirical absorption correction using spherical harmonics,
implemented in SCALE3 ABSPACK scaling algorithm.
;
_exptl_crystal_colour 'dark violet'
_exptl_crystal_colour_modifier dark
_exptl_crystal_colour_primary violet
_exptl_crystal_density_diffrn 1.154
_exptl_crystal_description block
_exptl_crystal_F_000 5580
_exptl_crystal_preparation 'Magnetic properties'
_exptl_crystal_recrystallization_method 'Re-crystallisation from solvent: pentane'
_exptl_crystal_size_max 0.16
_exptl_crystal_size_mid 0.14
_exptl_crystal_size_min 0.13
_refine_diff_density_max 2.354
_refine_diff_density_min -1.034
_refine_diff_density_rms 0.071
_refine_ls_abs_structure_details
;
 Refined as an inversion twin.
;
_refine_ls_abs_structure_Flack 0.442(5)
_refine_ls_extinction_method none
_refine_ls_goodness_of_fit_ref 1.033
_refine_ls_hydrogen_treatment constr
_refine_ls_matrix_type full
_refine_ls_number_parameters 1697
_refine_ls_number_reflns 28392
_refine_ls_number_restraints 1
_refine_ls_restrained_S_all 1.033
_refine_ls_R_factor_all 0.0738
_refine_ls_R_factor_gt 0.0575
_refine_ls_shift/su_max 0.002
_refine_ls_shift/su_mean 0.000
_refine_ls_structure_factor_coef Fsqd
_refine_ls_weighting_details 'w=1/[\s^2^(Fo^2^)+(0.1124P)^2^+3.0754P] where P=(Fo^2^+2Fc^2^)/3'
_refine_ls_weighting_scheme calc
_refine_ls_wR_factor_gt 0.1533
_refine_ls_wR_factor_ref 0.1672
_reflns_Friedel_coverage 0.837
_reflns_Friedel_fraction_full 0.947
_reflns_Friedel_fraction_max 0.870
_reflns_number_gt 22711
_reflns_number_total 28392
_reflns_threshold_expression 'I > 2\s(I)'
_cod_data_source_file d5dt01455g2.cif
_cod_data_source_block 231108lt_auto
_cod_depositor_comments 'Adding full bibliography for 7719316--7719320.cif.'
_cod_database_code 7719319
_shelx_shelxl_version_number 2018/3
_chemical_oxdiff_formula 'Co C H N O '
_shelx_space_group_comment
;
The symmetry employed for this shelxl refinement is uniquely defined
by the following loop, which should always be used as a source of
symmetry information in preference to the above space-group names.
They are only intended as comments.
;
_olex2_refinement_description
;
1. Twinned data refinement
 Scales: 0.55753
 0.44247
2.a Ternary CH refined with riding coordinates:
 C51(H51), C54(H54), C58(H58), C61(H61), C171(H171), C174(H174), C178(H178),
 C181(H181), C81(H81), C84(H84), C88(H88), C91(H91), C141(H141), C144(H144),
 C148(H148), C151(H151), C21(H21), C24(H24), C28(H28), C31(H31), C111(H111),
 C114(H114), C118(H118), C121(H121)
2.b Aromatic/amide H refined with riding coordinates:
 C36(H36), C37(H37), C38(H38), C41(H41), C42(H42), C47(H47), C48(H48),
 C49(H49), C156(H156), C157(H157), C158(H158), C161(H161), C162(H162),
 C167(H167), C168(H168), C169(H169), C66(H66), C67(H67), C68(H68), C71(H71),
 C72(H72), C77(H77), C78(H78), C79(H79), C126(H126), C127(H127), C128(H128),
 C131(H131), C132(H132), C137(H137), C138(H138), C139(H139), C6(H6), C7(H7),
 C8(H8), C11(H11), C12(H12), C17(H17), C18(H18), C19(H19), C96(H96), C97(H97),
 C98(H98), C101(H101), C102(H102), C107(H107), C108(H108), C109(H109)
2.c Idealised Me refined as rotating group:
 C52(H52A,H52B,H52C), C53(H53A,H53B,H53C), C55(H55A,H55B,H55C), C56(H56A,H56B,
 H56C), C59(H59A,H59B,H59C), C60(H60A,H60B,H60C), C62(H62A,H62B,H62C), C63(H63A,
 H63B,H63C), C172(H17G,H17H,H17I), C173(H17A,H17B,H17C), C175(H17M,H17N,H17O),
 C176(H17J,H17K,H17L), C179(H17D,H17E,H17F), C180(H18A,H18B,H18C), C182(H18G,
 H18H,H18I), C183(H18D,H18E,H18F), C82(H82A,H82B,H82C), C83(H83A,H83B,H83C),
 C85(H85A,H85B,H85C), C86(H86A,H86B,H86C), C89(H89A,H89B,H89C), C90(H90A,H90B,
 H90C), C92(H92A,H92B,H92C), C93(H93A,H93B,H93C), C142(H14J,H14K,H14L),
 C143(H14A,H14B,H14C), C145(H14G,H14H,H14I), C146(H14D,H14E,H14F), C149(H14M,
 H14N,H14O), C150(H15G,H15H,H15I), C152(H15D,H15E,H15F), C153(H15A,H15B,H15C),
 C22(H22A,H22B,H22C), C23(H23A,H23B,H23C), C25(H25A,H25B,H25C), C26(H26A,H26B,
 H26C), C29(H29A,H29B,H29C), C30(H30A,H30B,H30C), C32(H32A,H32B,H32C), C33(H33A,
 H33B,H33C), C112(H11G,H11H,H11I), C113(H11A,H11B,H11C), C115(H11M,H11N,H11O),
 C116(H11J,H11K,H11L), C119(H11D,H11E,H11F), C120(H12D,H12E,H12F), C122(H12G,
 H12H,H12I), C123(H12A,H12B,H12C)
;
_olex2_submission_special_instructions 'No special instructions were received'
_oxdiff_exptl_absorpt_empirical_details
;
Empirical correction (ABSPACK) includes:
- Absorption correction using spherical harmonics
- Frame scaling
;
_oxdiff_exptl_absorpt_empirical_full_max 1.287
_oxdiff_exptl_absorpt_empirical_full_min 0.811

loop_
_space_group_symop_operation_xyz
'x, y, z'
'-x, -y, z+1/2'
'x+1/2, -y+1/2, z'
'-x+1/2, y+1/2, z+1/2'

loop_
_atom_site_label
_atom_site_type_symbol
_atom_site_fract_x
_atom_site_fract_y
_atom_site_fract_z
_atom_site_U_iso_or_equiv
_atom_site_adp_type
_atom_site_occupancy
_atom_site_site_symmetry_order
_atom_site_calc_flag
_atom_site_refinement_flags_posn
_atom_site_refinement_flags_adp
_atom_site_refinement_flags_occupancy
_atom_site_disorder_assembly
_atom_site_disorder_group
Co1 Co 0.57861(2) 1.00133(5) 0.23587(6) 0.0334(3) Uani 1 1 d . . . . .
N1 N 0.53467(8) 0.9165(2) 0.4064(3) 0.0195(9) Uani 1 1 d . . . . .
N2 N 0.56797(8) 0.8463(2) 0.3587(3) 0.0201(10) Uani 1 1 d . . . . .
N3 N 0.55609(9) 0.9822(3) 0.3075(3) 0.0319(12) Uani 1 1 d . . . . .
N4 N 0.59730(8) 1.1669(2) 0.1318(3) 0.0193(9) Uani 1 1 d . . . . .
N5 N 0.63007(9) 1.0934(2) 0.0834(3) 0.0202(10) Uani 1 1 d . . . . .
N6 N 0.60265(10) 1.0226(3) 0.1693(3) 0.0349(13) Uani 1 1 d . . . . .
C34 C 0.51696(11) 0.9842(3) 0.4252(3) 0.0201(11) Uani 1 1 d . . . . .
C35 C 0.49055(11) 0.9824(3) 0.3980(3) 0.0224(11) Uani 1 1 d . . . . .
C36 C 0.47348(11) 1.0485(3) 0.4167(4) 0.0269(12) Uani 1 1 d . . . . .
H36 H 0.455565 1.048780 0.399793 0.032 Uiso 1 1 calc R U . . .
C37 C 0.48239(11) 1.1139(3) 0.4599(3) 0.0268(13) Uani 1 1 d . . . . .
H37 H 0.470478 1.158467 0.471937 0.032 Uiso 1 1 calc R U . . .
C38 C 0.50841(11) 1.1152(3) 0.4855(4) 0.0267(13) Uani 1 1 d . . . . .
H38 H 0.514312 1.160577 0.514547 0.032 Uiso 1 1 calc R U . . .
C39 C 0.52596(11) 1.0490(3) 0.4684(3) 0.0226(11) Uani 1 1 d . . . . .
C41 C 0.53767(11) 0.8412(3) 0.4437(3) 0.0240(12) Uani 1 1 d . . . . .
H41 H 0.527323 0.823728 0.483312 0.029 Uiso 1 1 calc R U . . .
C42 C 0.55787(11) 0.7973(3) 0.4137(3) 0.0242(12) Uani 1 1 d . . . . .
H42 H 0.564039 0.742941 0.427515 0.029 Uiso 1 1 calc R U . . .
C44 C 0.55365(10) 0.9224(3) 0.3523(3) 0.0223(12) Uani 1 1 d . . . . .
C45 C 0.58887(11) 0.8247(3) 0.3086(3) 0.0203(11) Uani 1 1 d . . . . .
C46 C 0.58089(10) 0.7873(3) 0.2445(3) 0.0234(12) Uani 1 1 d . . . . .
C47 C 0.60125(12) 0.7720(3) 0.1942(3) 0.0282(13) Uani 1 1 d . . . . .
H47 H 0.596820 0.747083 0.149953 0.034 Uiso 1 1 calc R U . . .
C48 C 0.62772(12) 0.7930(3) 0.2088(4) 0.0304(14) Uani 1 1 d . . . . .
H48 H 0.641271 0.783108 0.174440 0.037 Uiso 1 1 calc R U . . .
C49 C 0.63416(11) 0.8281(3) 0.2731(4) 0.0278(13) Uani 1 1 d . . . . .
H49 H 0.652381 0.841381 0.282364 0.033 Uiso 1 1 calc R U . . .
C50 C 0.61536(10) 0.8451(3) 0.3250(3) 0.0231(12) Uani 1 1 d . . . . .
C51 C 0.55221(11) 0.7641(3) 0.2287(4) 0.0296(13) Uani 1 1 d . . . . .
H51 H 0.540606 0.794214 0.263628 0.036 Uiso 1 1 calc R U . . .
C52 C 0.54302(13) 0.7900(4) 0.1544(4) 0.0435(17) Uani 1 1 d . . . . .
H52A H 0.547531 0.849507 0.146201 0.065 Uiso 1 1 calc R U . . .
H52B H 0.523603 0.782401 0.150476 0.065 Uiso 1 1 calc R U . . .
H52C H 0.552041 0.754715 0.119059 0.065 Uiso 1 1 calc R U . . .
C53 C 0.54836(12) 0.6684(3) 0.2401(4) 0.0428(16) Uani 1 1 d . . . . .
H53A H 0.561727 0.637278 0.212490 0.064 Uiso 1 1 calc R U . . .
H53B H 0.530361 0.651971 0.224693 0.064 Uiso 1 1 calc R U . . .
H53C H 0.550536 0.655109 0.290471 0.064 Uiso 1 1 calc R U . . .
C54 C 0.62295(11) 0.8873(3) 0.3938(4) 0.0256(13) Uani 1 1 d . . . . .
H54 H 0.609011 0.871750 0.429475 0.031 Uiso 1 1 calc R U . . .
C55 C 0.62267(14) 0.9820(3) 0.3868(4) 0.0453(16) Uani 1 1 d . . . . .
H55A H 0.635853 0.999388 0.351227 0.068 Uiso 1 1 calc R U . . .
H55B H 0.627180 1.007650 0.432504 0.068 Uiso 1 1 calc R U . . .
H55C H 0.604803 1.000667 0.372135 0.068 Uiso 1 1 calc R U . . .
C56 C 0.64961(12) 0.8571(4) 0.4221(3) 0.0420(14) Uani 1 1 d . . . . .
H56A H 0.650219 0.795144 0.420648 0.063 Uiso 1 1 calc R U . . .
H56B H 0.651797 0.876344 0.471036 0.063 Uiso 1 1 calc R U . . .
H56C H 0.664095 0.880100 0.392854 0.063 Uiso 1 1 calc R U . . .
C58 C 0.48122(12) 0.9115(3) 0.3479(4) 0.0286(13) Uani 1 1 d . . . . .
H58 H 0.490398 0.858087 0.362446 0.034 Uiso 1 1 calc R U . . .
C59 C 0.48970(13) 0.9317(3) 0.2713(4) 0.0377(15) Uani 1 1 d . . . . .
H59A H 0.480383 0.982729 0.255110 0.057 Uiso 1 1 calc R U . . .
H59B H 0.485022 0.884147 0.240460 0.057 Uiso 1 1 calc R U . . .
H59C H 0.509080 0.941184 0.269639 0.057 Uiso 1 1 calc R U . . .
C60 C 0.45104(11) 0.8962(3) 0.3512(4) 0.0340(14) Uani 1 1 d . . . . .
H60A H 0.445671 0.886618 0.400448 0.051 Uiso 1 1 calc R U . . .
H60B H 0.446501 0.846452 0.322707 0.051 Uiso 1 1 calc R U . . .
H60C H 0.441602 0.945759 0.332541 0.051 Uiso 1 1 calc R U . . .
C61 C 0.55401(11) 1.0497(3) 0.4992(4) 0.0276(13) Uani 1 1 d . . . . .
H61 H 0.563495 0.998201 0.481562 0.033 Uiso 1 1 calc R U . . .
C62 C 0.56971(12) 1.1271(4) 0.4738(5) 0.0477(19) Uani 1 1 d . . . . .
H62A H 0.561637 1.178465 0.493358 0.072 Uiso 1 1 calc R U . . .
H62B H 0.569233 1.129588 0.421935 0.072 Uiso 1 1 calc R U . . .
H62C H 0.588334 1.122674 0.489722 0.072 Uiso 1 1 calc R U . . .
C63 C 0.55347(13) 1.0454(4) 0.5804(4) 0.0440(17) Uani 1 1 d . . . . .
H63A H 0.571859 1.044825 0.598532 0.066 Uiso 1 1 calc R U . . .
H63B H 0.544225 0.993739 0.595344 0.066 Uiso 1 1 calc R U . . .
H63C H 0.544001 1.094823 0.599138 0.066 Uiso 1 1 calc R U . . .
C154 C 0.57739(11) 1.1895(3) 0.1821(3) 0.0178(10) Uani 1 1 d . . . . .
C155 C 0.58490(10) 1.2294(3) 0.2458(3) 0.0234(12) Uani 1 1 d . . . . .
C156 C 0.56519(12) 1.2474(3) 0.2942(3) 0.0282(13) Uani 1 1 d . . . . .
H156 H 0.569918 1.275252 0.336964 0.034 Uiso 1 1 calc R U . . .
C157 C 0.53886(12) 1.2264(3) 0.2828(3) 0.0290(13) Uani 1 1 d . . . . .
H157 H 0.525812 1.239305 0.317744 0.035 Uiso 1 1 calc R U . . .
C158 C 0.53113(11) 1.1864(3) 0.2202(4) 0.0280(13) Uani 1 1 d . . . . .
H158 H 0.512885 1.172239 0.212348 0.034 Uiso 1 1 calc R U . . .
C159 C 0.55067(11) 1.1671(3) 0.1686(3) 0.0222(12) Uani 1 1 d . . . . .
C161 C 0.61025(10) 1.2185(3) 0.0831(3) 0.0245(12) Uani 1 1 d . . . . .
H161 H 0.605675 1.275423 0.072493 0.029 Uiso 1 1 calc R U . . .
C162 C 0.63041(10) 1.1741(3) 0.0534(3) 0.0211(11) Uani 1 1 d . . . . .
H162 H 0.642585 1.194130 0.018598 0.025 Uiso 1 1 calc R U . . .
C164 C 0.60940(11) 1.0866(3) 0.1323(3) 0.0223(12) Uani 1 1 d . . . . .
C165 C 0.64800(10) 1.0258(3) 0.0677(3) 0.0202(11) Uani 1 1 d . . . . .
C166 C 0.67349(11) 1.0250(3) 0.0983(3) 0.0221(11) Uani 1 1 d . . . . .
C167 C 0.69036(11) 0.9569(3) 0.0818(4) 0.0255(12) Uani 1 1 d . . . . .
H167 H 0.707830 0.954581 0.101566 0.031 Uiso 1 1 calc R U . . .
C168 C 0.68182(11) 0.8924(3) 0.0367(4) 0.0263(13) Uani 1 1 d . . . . .
H168 H 0.693360 0.846300 0.026341 0.032 Uiso 1 1 calc R U . . .
C169 C 0.65678(11) 0.8958(3) 0.0075(3) 0.0238(12) Uani 1 1 d . . . . .
H169 H 0.651258 0.851273 -0.023015 0.029 Uiso 1 1 calc R U . . .
C170 C 0.63911(10) 0.9618(3) 0.0207(3) 0.0198(11) Uani 1 1 d . . . . .
C171 C 0.68206(11) 1.0920(3) 0.1508(3) 0.0249(12) Uani 1 1 d . . . . .
H171 H 0.673809 1.146516 0.135271 0.030 Uiso 1 1 calc R U . . .
C172 C 0.71244(12) 1.1064(4) 0.1552(4) 0.0374(15) Uani 1 1 d . . . . .
H17G H 0.716028 1.158752 0.181355 0.056 Uiso 1 1 calc R U . . .
H17H H 0.719823 1.111092 0.107285 0.056 Uiso 1 1 calc R U . . .
H17I H 0.720837 1.058728 0.179741 0.056 Uiso 1 1 calc R U . . .
C173 C 0.67099(12) 1.0723(3) 0.2247(4) 0.0336(14) Uani 1 1 d . . . . .
H17A H 0.679730 1.021542 0.243343 0.050 Uiso 1 1 calc R U . . .
H17B H 0.651643 1.062749 0.221599 0.050 Uiso 1 1 calc R U . . .
H17C H 0.674530 1.120184 0.256294 0.050 Uiso 1 1 calc R U . . .
C174 C 0.61141(11) 0.9631(3) -0.0124(4) 0.0257(13) Uani 1 1 d . . . . .
H174 H 0.602047 1.015637 0.003621 0.031 Uiso 1 1 calc R U . . .
C175 C 0.59505(13) 0.8873(4) 0.0117(5) 0.0493(19) Uani 1 1 d . . . . .
H17M H 0.603358 0.835256 -0.005882 0.074 Uiso 1 1 calc R U . . .
H17N H 0.576808 0.891893 -0.006971 0.074 Uiso 1 1 calc R U . . .
H17O H 0.594454 0.885928 0.063580 0.074 Uiso 1 1 calc R U . . .
C176 C 0.61382(14) 0.9660(4) -0.0933(4) 0.0439(17) Uani 1 1 d . . . . .
H17J H 0.623654 1.016989 -0.107318 0.066 Uiso 1 1 calc R U . . .
H17K H 0.595896 0.967145 -0.114365 0.066 Uiso 1 1 calc R U . . .
H17L H 0.623465 0.915850 -0.109916 0.066 Uiso 1 1 calc R U . . .
C178 C 0.61381(10) 1.2531(3) 0.2599(4) 0.0265(12) Uani 1 1 d . . . . .
H178 H 0.625266 1.223153 0.224447 0.032 Uiso 1 1 calc R U . . .
C179 C 0.61741(11) 1.3486(3) 0.2490(4) 0.0359(15) Uani 1 1 d . . . . .
H17D H 0.604939 1.379256 0.279746 0.054 Uiso 1 1 calc R U . . .
H17E H 0.613755 1.362885 0.199444 0.054 Uiso 1 1 calc R U . . .
H17F H 0.635828 1.364581 0.260853 0.054 Uiso 1 1 calc R U . . .
C180 C 0.62265(12) 1.2260(4) 0.3332(4) 0.0359(15) Uani 1 1 d . . . . .
H18A H 0.612657 1.257992 0.368869 0.054 Uiso 1 1 calc R U . . .
H18B H 0.641852 1.236861 0.338755 0.054 Uiso 1 1 calc R U . . .
H18C H 0.619161 1.165416 0.339299 0.054 Uiso 1 1 calc R U . . .
C181 C 0.54244(12) 1.1245(3) 0.0995(3) 0.0284(13) Uani 1 1 d . . . . .
H181 H 0.558266 1.092153 0.081583 0.034 Uiso 1 1 calc R U . . .
C182 C 0.53520(14) 1.1905(4) 0.0435(3) 0.0470(16) Uani 1 1 d . . . . .
H18G H 0.531172 1.162126 -0.001367 0.071 Uiso 1 1 calc R U . . .
H18H H 0.550319 1.229226 0.036833 0.071 Uiso 1 1 calc R U . . .
H18I H 0.519483 1.222529 0.059180 0.071 Uiso 1 1 calc R U . . .
C183 C 0.51908(13) 1.0614(4) 0.1081(4) 0.0545(18) Uani 1 1 d . . . . .
H18D H 0.503106 1.091575 0.124480 0.082 Uiso 1 1 calc R U . . .
H18E H 0.523997 1.018077 0.142918 0.082 Uiso 1 1 calc R U . . .
H18F H 0.515321 1.034369 0.062499 0.082 Uiso 1 1 calc R U . . .
Co2 Co 0.58814(2) 0.50224(5) 0.73562(6) 0.0339(3) Uani 1 1 d . . . . .
N7 N 0.59886(8) 0.3495(2) 0.8591(3) 0.0211(10) Uani 1 1 d . . . . .
N8 N 0.63034(8) 0.4240(2) 0.9108(3) 0.0196(9) Uani 1 1 d . . . . .
N9 N 0.61016(9) 0.4868(3) 0.8089(3) 0.0342(13) Uani 1 1 d . . . . .
N10 N 0.56884(8) 0.6647(2) 0.6319(3) 0.0202(10) Uani 1 1 d . . . . .
N11 N 0.53740(8) 0.5887(2) 0.5800(3) 0.0192(9) Uani 1 1 d . . . . .
N12 N 0.56446(10) 0.5197(2) 0.6672(3) 0.0358(13) Uani 1 1 d . . . . .
C64 C 0.64723(11) 0.4935(3) 0.9306(3) 0.0199(11) Uani 1 1 d . . . . .
C65 C 0.63708(11) 0.5551(3) 0.9755(3) 0.0244(12) Uani 1 1 d . . . . .
C66 C 0.65379(11) 0.6251(3) 0.9919(4) 0.0251(12) Uani 1 1 d . . . . .
H66 H 0.647474 0.668076 1.022861 0.030 Uiso 1 1 calc R U . . .
C67 C 0.67884(12) 0.6310(3) 0.9636(4) 0.0276(13) Uani 1 1 d . . . . .
H67 H 0.689651 0.678704 0.974442 0.033 Uiso 1 1 calc R U . . .
C68 C 0.68895(11) 0.5679(3) 0.9186(3) 0.0249(12) Uani 1 1 d . . . . .
H68 H 0.706495 0.572827 0.899661 0.030 Uiso 1 1 calc R U . . .
C69 C 0.67326(11) 0.4983(3) 0.9020(4) 0.0218(12) Uani 1 1 d . . . . .
C71 C 0.60820(11) 0.3022(3) 0.9145(3) 0.0250(12) Uani 1 1 d . . . . .
H71 H 0.602231 0.247355 0.927603 0.030 Uiso 1 1 calc R U . . .
C72 C 0.62759(11) 0.3481(3) 0.9475(3) 0.0257(12) Uani 1 1 d . . . . .
H72 H 0.637449 0.331442 0.988223 0.031 Uiso 1 1 calc R U . . .
C74 C 0.61263(10) 0.4273(3) 0.8539(3) 0.0219(12) Uani 1 1 d . . . . .
C75 C 0.57812(11) 0.3279(3) 0.8086(3) 0.0212(11) Uani 1 1 d . . . . .
C76 C 0.58623(10) 0.2919(3) 0.7436(3) 0.0240(12) Uani 1 1 d . . . . .
C77 C 0.56597(12) 0.2757(3) 0.6937(4) 0.0291(13) Uani 1 1 d . . . . .
H77 H 0.570563 0.251346 0.649373 0.035 Uiso 1 1 calc R U . . .
C78 C 0.53953(12) 0.2944(3) 0.7081(4) 0.0319(14) Uani 1 1 d . . . . .
H78 H 0.526108 0.284304 0.673510 0.038 Uiso 1 1 calc R U . . .
C79 C 0.53274(11) 0.3279(3) 0.7730(4) 0.0274(13) Uani 1 1 d . . . . .
H79 H 0.514407 0.339053 0.782545 0.033 Uiso 1 1 calc R U . . .
C80 C 0.55150(10) 0.3461(3) 0.8249(3) 0.0220(12) Uani 1 1 d . . . . .
C81 C 0.61497(11) 0.2705(3) 0.7278(4) 0.0303(13) Uani 1 1 d . . . . .
H81 H 0.626316 0.300883 0.763199 0.036 Uiso 1 1 calc R U . . .
C82 C 0.62417(13) 0.2989(4) 0.6537(4) 0.0429(17) Uani 1 1 d . . . . .
H82A H 0.614579 0.266256 0.617619 0.064 Uiso 1 1 calc R U . . .
H82B H 0.643463 0.289207 0.648872 0.064 Uiso 1 1 calc R U . . .
H82C H 0.620317 0.359165 0.647564 0.064 Uiso 1 1 calc R U . . .
C83 C 0.61969(12) 0.1753(3) 0.7381(4) 0.0434(16) Uani 1 1 d . . . . .
H83A H 0.616580 0.160344 0.787789 0.065 Uiso 1 1 calc R U . . .
H83B H 0.638171 0.161303 0.725184 0.065 Uiso 1 1 calc R U . . .
H83C H 0.607316 0.143400 0.707923 0.065 Uiso 1 1 calc R U . . .
C84 C 0.54367(11) 0.3862(3) 0.8946(4) 0.0274(13) Uani 1 1 d . . . . .
H84 H 0.557575 0.370696 0.930387 0.033 Uiso 1 1 calc R U . . .
C85 C 0.54353(14) 0.4808(3) 0.8877(4) 0.0456(16) Uani 1 1 d . . . . .
H85A H 0.530226 0.497679 0.852329 0.068 Uiso 1 1 calc R U . . .
H85B H 0.561299 0.500239 0.872913 0.068 Uiso 1 1 calc R U . . .
H85C H 0.538986 0.506180 0.933524 0.068 Uiso 1 1 calc R U . . .
C86 C 0.51691(12) 0.3543(4) 0.9213(4) 0.0451(15) Uani 1 1 d . . . . .
H86A H 0.513816 0.375606 0.969369 0.068 Uiso 1 1 calc R U . . .
H86B H 0.516972 0.292386 0.921894 0.068 Uiso 1 1 calc R U . . .
H86C H 0.502616 0.374434 0.889986 0.068 Uiso 1 1 calc R U . . .
C88 C 0.60940(11) 0.5496(3) 1.0075(4) 0.0302(14) Uani 1 1 d . . . . .
H88 H 0.600666 0.497422 0.988566 0.036 Uiso 1 1 calc R U . . .
C89 C 0.61088(13) 0.5413(4) 1.0877(4) 0.0441(17) Uani 1 1 d . . . . .
H89A H 0.621610 0.491553 1.100080 0.066 Uiso 1 1 calc R U . . .
H89B H 0.592775 0.534911 1.106964 0.066 Uiso 1 1 calc R U . . .
H89C H 0.619220 0.592046 1.107723 0.066 Uiso 1 1 calc R U . . .
C90 C 0.59217(12) 0.6252(4) 0.9858(5) 0.0480(19) Uani 1 1 d . . . . .
H90A H 0.599489 0.676935 1.006838 0.072 Uiso 1 1 calc R U . . .
H90B H 0.573789 0.616720 1.002475 0.072 Uiso 1 1 calc R U . . .
H90C H 0.592181 0.630533 0.934060 0.072 Uiso 1 1 calc R U . . .
C91 C 0.68381(11) 0.4300(3) 0.8510(4) 0.0281(13) Uani 1 1 d . . . . .
H91 H 0.673989 0.376287 0.861250 0.034 Uiso 1 1 calc R U . . .
C92 C 0.67806(13) 0.4543(3) 0.7748(4) 0.0375(15) Uani 1 1 d . . . . .
H92A H 0.658927 0.466474 0.769356 0.056 Uiso 1 1 calc R U . . .
H92B H 0.683039 0.407443 0.743452 0.056 Uiso 1 1 calc R U . . .
H92C H 0.688489 0.504591 0.762271 0.056 Uiso 1 1 calc R U . . .
C93 C 0.71367(12) 0.4132(4) 0.8610(4) 0.0373(16) Uani 1 1 d . . . . .
H93A H 0.723934 0.462102 0.844412 0.056 Uiso 1 1 calc R U . . .
H93B H 0.718840 0.363001 0.833839 0.056 Uiso 1 1 calc R U . . .
H93C H 0.717395 0.403608 0.911357 0.056 Uiso 1 1 calc R U . . .
C124 C 0.58887(10) 0.6881(3) 0.6816(3) 0.0179(10) Uani 1 1 d . . . . .
C125 C 0.61559(11) 0.6662(3) 0.6669(3) 0.0232(12) Uani 1 1 d . . . . .
C126 C 0.63529(11) 0.6853(3) 0.7178(4) 0.0295(14) Uani 1 1 d . . . . .
H126 H 0.653522 0.671620 0.709237 0.035 Uiso 1 1 calc R U . . .
C127 C 0.62772(12) 0.7248(3) 0.7812(3) 0.0313(14) Uani 1 1 d . . . . .
H127 H 0.640906 0.737293 0.815924 0.038 Uiso 1 1 calc R U . . .
C128 C 0.60147(12) 0.7455(3) 0.7936(3) 0.0306(13) Uani 1 1 d . . . . .
H128 H 0.596872 0.773215 0.836487 0.037 Uiso 1 1 calc R U . . .
C129 C 0.58150(10) 0.7271(3) 0.7451(3) 0.0255(12) Uani 1 1 d . . . . .
C131 C 0.55606(11) 0.7159(3) 0.5818(4) 0.0270(13) Uani 1 1 d . . . . .
H131 H 0.560282 0.773202 0.571559 0.032 Uiso 1 1 calc R U . . .
C132 C 0.53669(11) 0.6697(3) 0.5505(3) 0.0247(12) Uani 1 1 d . . . . .
H132 H 0.524724 0.688690 0.514795 0.030 Uiso 1 1 calc R U . . .
C134 C 0.55754(10) 0.5836(3) 0.6309(3) 0.0216(11) Uani 1 1 d . . . . .
C135 C 0.52060(10) 0.5183(3) 0.5631(3) 0.0201(11) Uani 1 1 d . . . . .
C136 C 0.53019(10) 0.4579(3) 0.5148(3) 0.0220(11) Uani 1 1 d . . . . .
C137 C 0.51437(11) 0.3890(3) 0.5009(3) 0.0247(12) Uani 1 1 d . . . . .
H137 H 0.520700 0.346992 0.469080 0.030 Uiso 1 1 calc R U . . .
C138 C 0.48930(11) 0.3788(3) 0.5320(4) 0.0266(13) Uani 1 1 d . . . . .
H138 H 0.478706 0.330450 0.521854 0.032 Uiso 1 1 calc R U . . .
C139 C 0.48010(10) 0.4401(3) 0.5779(3) 0.0251(12) Uani 1 1 d . . . . .
H139 H 0.462906 0.433690 0.598738 0.030 Uiso 1 1 calc R U . . .
C140 C 0.49541(11) 0.5117(3) 0.5948(3) 0.0200(11) Uani 1 1 d . . . . .
C141 C 0.55793(12) 0.4659(3) 0.4804(3) 0.0281(13) Uani 1 1 d . . . . .
H141 H 0.566195 0.519849 0.497260 0.034 Uiso 1 1 calc R U . . .
C142 C 0.57608(12) 0.3930(4) 0.5034(4) 0.0463(18) Uani 1 1 d . . . . .
H14J H 0.577597 0.392661 0.555142 0.069 Uiso 1 1 calc R U . . .
H14K H 0.593879 0.400405 0.482451 0.069 Uiso 1 1 calc R U . . .
H14L H 0.568401 0.339320 0.487367 0.069 Uiso 1 1 calc R U . . .
C143 C 0.55536(13) 0.4707(4) 0.3989(4) 0.0407(16) Uani 1 1 d . . . . .
H14A H 0.545996 0.420421 0.381513 0.061 Uiso 1 1 calc R U . . .
H14B H 0.573245 0.473471 0.377719 0.061 Uiso 1 1 calc R U . . .
H14C H 0.545202 0.521441 0.385922 0.061 Uiso 1 1 calc R U . . .
C144 C 0.48553(11) 0.5763(3) 0.6467(3) 0.0232(12) Uani 1 1 d . . . . .
H144 H 0.493901 0.631520 0.633403 0.028 Uiso 1 1 calc R U . . .
C145 C 0.45500(13) 0.5893(4) 0.6449(4) 0.0399(16) Uani 1 1 d . . . . .
H14G H 0.449057 0.594838 0.595666 0.060 Uiso 1 1 calc R U . . .
H14H H 0.450355 0.640703 0.671118 0.060 Uiso 1 1 calc R U . . .
H14I H 0.446134 0.540533 0.666745 0.060 Uiso 1 1 calc R U . . .
C146 C 0.49523(12) 0.5550(3) 0.7214(4) 0.0357(14) Uani 1 1 d . . . . .
H14D H 0.486367 0.503385 0.737855 0.054 Uiso 1 1 calc R U . . .
H14E H 0.490895 0.601817 0.753425 0.054 Uiso 1 1 calc R U . . .
H14F H 0.514656 0.546283 0.720726 0.054 Uiso 1 1 calc R U . . .
C148 C 0.62347(12) 0.6243(3) 0.5968(4) 0.0287(13) Uani 1 1 d . . . . .
H148 H 0.607682 0.591220 0.579685 0.034 Uiso 1 1 calc R U . . .
C149 C 0.62987(13) 0.6906(4) 0.5408(3) 0.0454(15) Uani 1 1 d . . . . .
H14M H 0.614391 0.727906 0.534484 0.068 Uiso 1 1 calc R U . . .
H14N H 0.634000 0.662508 0.495858 0.068 Uiso 1 1 calc R U . . .
H14O H 0.645355 0.724042 0.556051 0.068 Uiso 1 1 calc R U . . .
C150 C 0.64711(13) 0.5626(4) 0.6041(4) 0.0514(17) Uani 1 1 d . . . . .
H15G H 0.663159 0.593837 0.618584 0.077 Uiso 1 1 calc R U . . .
H15H H 0.650396 0.534829 0.558591 0.077 Uiso 1 1 calc R U . . .
H15I H 0.642842 0.519878 0.639979 0.077 Uiso 1 1 calc R U . . .
C151 C 0.55238(11) 0.7496(3) 0.7603(4) 0.0318(13) Uani 1 1 d . . . . .
H151 H 0.540831 0.720043 0.724859 0.038 Uiso 1 1 calc R U . . .
C152 C 0.54855(11) 0.8447(3) 0.7514(4) 0.0378(15) Uani 1 1 d . . . . .
H15D H 0.530411 0.860411 0.766173 0.057 Uiso 1 1 calc R U . . .
H15E H 0.551138 0.860036 0.701554 0.057 Uiso 1 1 calc R U . . .
H15F H 0.561651 0.874874 0.780627 0.057 Uiso 1 1 calc R U . . .
C153 C 0.54408(13) 0.7208(4) 0.8339(4) 0.0407(17) Uani 1 1 d . . . . .
H15A H 0.554282 0.752234 0.869494 0.061 Uiso 1 1 calc R U . . .
H15B H 0.547704 0.660157 0.838961 0.061 Uiso 1 1 calc R U . . .
H15C H 0.524909 0.731247 0.840550 0.061 Uiso 1 1 calc R U . . .
Co3 Co 0.74453(2) 0.00799(4) 0.76008(6) 0.02383(18) Uani 1 1 d . . . . .
N13 N 0.79628(8) 0.0968(2) 0.9133(3) 0.0188(10) Uani 1 1 d . . . . .
N14 N 0.76400(8) 0.1721(2) 0.8658(3) 0.0189(9) Uani 1 1 d . . . . .
N15 N 0.76828(9) 0.0268(3) 0.8291(3) 0.0254(10) Uani 1 1 d . . . . .
N16 N 0.73447(8) -0.1452(2) 0.6378(3) 0.0182(9) Uani 1 1 d . . . . .
N17 N 0.70206(9) -0.0739(2) 0.5855(3) 0.0213(10) Uani 1 1 d . . . . .
N18 N 0.72274(10) -0.0107(2) 0.6872(3) 0.0292(12) Uani 1 1 d . . . . .
C4 C 0.81320(10) 0.0258(3) 0.9305(3) 0.0190(11) Uani 1 1 d . . . . .
C5 C 0.80341(11) -0.0359(3) 0.9762(3) 0.0222(12) Uani 1 1 d . . . . .
C6 C 0.82046(11) -0.1058(3) 0.9906(4) 0.0256(13) Uani 1 1 d . . . . .
H6 H 0.814668 -0.149087 1.021846 0.031 Uiso 1 1 calc R U . . .
C7 C 0.84533(12) -0.1110(3) 0.9594(3) 0.0277(13) Uani 1 1 d . . . . .
H7 H 0.856475 -0.158209 0.969510 0.033 Uiso 1 1 calc R U . . .
C8 C 0.85440(11) -0.0490(3) 0.9138(4) 0.0251(12) Uani 1 1 d . . . . .
H8 H 0.871680 -0.054130 0.893227 0.030 Uiso 1 1 calc R U . . .
C9 C 0.83861(11) 0.0209(3) 0.8976(3) 0.0216(11) Uani 1 1 d . . . . .
C11 C 0.79719(11) 0.1773(3) 0.9427(3) 0.0219(11) Uani 1 1 d . . . . .
H11 H 0.809345 0.196145 0.978011 0.026 Uiso 1 1 calc R U . . .
C12 C 0.77782(10) 0.2238(3) 0.9123(3) 0.0199(11) Uani 1 1 d . . . . .
H12 H 0.774239 0.281835 0.921131 0.024 Uiso 1 1 calc R U . . .
C14 C 0.77527(10) 0.0904(3) 0.8645(3) 0.0198(11) Uani 1 1 d . . . . .
C15 C 0.74354(11) 0.1960(3) 0.8164(3) 0.0221(12) Uani 1 1 d . . . . .
C16 C 0.75145(9) 0.2346(3) 0.7531(3) 0.0212(12) Uani 1 1 d . . . . .
C17 C 0.73113(11) 0.2540(3) 0.7033(3) 0.0255(12) Uani 1 1 d . . . . .
H17 H 0.735634 0.281333 0.660138 0.031 Uiso 1 1 calc R U . . .
C18 C 0.70456(12) 0.2330(3) 0.7174(4) 0.0313(14) Uani 1 1 d . . . . .
H18 H 0.691025 0.245851 0.683702 0.038 Uiso 1 1 calc R U . . .
C19 C 0.69794(12) 0.1941(3) 0.7793(4) 0.0294(14) Uani 1 1 d . . . . .
H19 H 0.679690 0.180543 0.787880 0.035 Uiso 1 1 calc R U . . .
C20 C 0.71669(11) 0.1736(3) 0.8299(3) 0.0237(12) Uani 1 1 d . . . . .
C21 C 0.78025(10) 0.2579(3) 0.7376(4) 0.0249(12) Uani 1 1 d . . . . .
H21 H 0.791853 0.228506 0.773036 0.030 Uiso 1 1 calc R U . . .
C22 C 0.78935(13) 0.2302(4) 0.6629(4) 0.0364(15) Uani 1 1 d . . . . .
H22A H 0.787934 0.168617 0.658777 0.055 Uiso 1 1 calc R U . . .
H22B H 0.807978 0.247459 0.655338 0.055 Uiso 1 1 calc R U . . .
H22C H 0.777900 0.257028 0.627237 0.055 Uiso 1 1 calc R U . . .
C23 C 0.78432(12) 0.3539(3) 0.7466(4) 0.0387(17) Uani 1 1 d . . . . .
H23A H 0.772067 0.384298 0.715027 0.058 Uiso 1 1 calc R U . . .
H23B H 0.802839 0.368672 0.734704 0.058 Uiso 1 1 calc R U . . .
H23C H 0.780633 0.369898 0.795782 0.058 Uiso 1 1 calc R U . . .
C24 C 0.70907(11) 0.1302(3) 0.8988(4) 0.0254(13) Uani 1 1 d . . . . .
H24 H 0.724798 0.096154 0.915001 0.030 Uiso 1 1 calc R U . . .
C25 C 0.68563(13) 0.0713(4) 0.8911(4) 0.0460(17) Uani 1 1 d . . . . .
H25A H 0.669179 0.104364 0.885293 0.069 Uiso 1 1 calc R U . . .
H25B H 0.684163 0.035825 0.933417 0.069 Uiso 1 1 calc R U . . .
H25C H 0.688277 0.035349 0.849386 0.069 Uiso 1 1 calc R U . . .
C26 C 0.70325(14) 0.1968(4) 0.9554(4) 0.0444(17) Uani 1 1 d . . . . .
H26A H 0.719084 0.232482 0.962048 0.067 Uiso 1 1 calc R U . . .
H26B H 0.698793 0.168697 1.000101 0.067 Uiso 1 1 calc R U . . .
H26C H 0.688122 0.231876 0.940230 0.067 Uiso 1 1 calc R U . . .
C28 C 0.77668(11) -0.0294(3) 1.0119(4) 0.0251(12) Uani 1 1 d . . . . .
H28 H 0.768227 0.024901 0.996501 0.030 Uiso 1 1 calc R U . . .
C29 C 0.77921(13) -0.0269(4) 1.0923(4) 0.0365(15) Uani 1 1 d . . . . .
H29A H 0.787290 -0.079729 1.109043 0.055 Uiso 1 1 calc R U . . .
H29B H 0.761413 -0.020286 1.113469 0.055 Uiso 1 1 calc R U . . .
H29C H 0.790555 0.020874 1.106158 0.055 Uiso 1 1 calc R U . . .
C30 C 0.75857(11) -0.1013(4) 0.9879(5) 0.0475(19) Uani 1 1 d . . . . .
H30A H 0.758072 -0.102982 0.936000 0.071 Uiso 1 1 calc R U . . .
H30B H 0.740434 -0.092221 1.006166 0.071 Uiso 1 1 calc R U . . .
H30C H 0.765540 -0.155097 1.005895 0.071 Uiso 1 1 calc R U . . .
C31 C 0.84775(11) 0.0885(3) 0.8445(4) 0.0264(13) Uani 1 1 d . . . . .
H31 H 0.840174 0.144028 0.859988 0.032 Uiso 1 1 calc R U . . .
C32 C 0.83635(11) 0.0683(3) 0.7707(4) 0.0317(14) Uani 1 1 d . . . . .
H32A H 0.840625 0.114583 0.738138 0.048 Uiso 1 1 calc R U . . .
H32B H 0.816878 0.061775 0.773934 0.048 Uiso 1 1 calc R U . . .
H32C H 0.844301 0.015677 0.753165 0.048 Uiso 1 1 calc R U . . .
C33 C 0.87813(10) 0.0975(3) 0.8407(4) 0.0289(13) Uani 1 1 d . . . . .
H33A H 0.885862 0.046224 0.819989 0.043 Uiso 1 1 calc R U . . .
H33B H 0.885315 0.105847 0.888436 0.043 Uiso 1 1 calc R U . . .
H33C H 0.882714 0.146361 0.811095 0.043 Uiso 1 1 calc R U . . .
C94 C 0.75455(10) -0.1666(3) 0.6879(3) 0.0188(11) Uani 1 1 d . . . . .
C95 C 0.78149(11) -0.1486(3) 0.6728(3) 0.0228(12) Uani 1 1 d . . . . .
C96 C 0.80109(11) -0.1649(3) 0.7239(4) 0.0270(13) Uani 1 1 d . . . . .
H96 H 0.819370 -0.152829 0.714353 0.032 Uiso 1 1 calc R U . . .
C97 C 0.79355(11) -0.1989(3) 0.7887(4) 0.0283(13) Uani 1 1 d . . . . .
H97 H 0.806716 -0.209551 0.823922 0.034 Uiso 1 1 calc R U . . .
C98 C 0.76699(11) -0.2175(3) 0.8023(3) 0.0262(12) Uani 1 1 d . . . . .
H98 H 0.762200 -0.241817 0.846466 0.031 Uiso 1 1 calc R U . . .
C99 C 0.74732(10) -0.2012(3) 0.7528(3) 0.0223(12) Uani 1 1 d . . . . .
C101 C 0.72548(11) -0.1924(3) 0.5802(3) 0.0229(12) Uani 1 1 d . . . . .
H101 H 0.732075 -0.246168 0.565959 0.028 Uiso 1 1 calc R U . . .
C102 C 0.70593(11) -0.1488(3) 0.5484(3) 0.0234(12) Uani 1 1 d . . . . .
H102 H 0.696321 -0.166120 0.507504 0.028 Uiso 1 1 calc R U . . .
C104 C 0.72000(10) -0.0692(3) 0.6423(3) 0.0204(11) Uani 1 1 d . . . . .
C105 C 0.68428(11) -0.0057(3) 0.5676(4) 0.0209(12) Uani 1 1 d . . . . .
C106 C 0.65840(11) -0.0054(3) 0.5953(3) 0.0214(12) Uani 1 1 d . . . . .
C107 C 0.64208(11) 0.0628(3) 0.5759(3) 0.0271(13) Uani 1 1 d . . . . .
H107 H 0.624274 0.065001 0.593518 0.032 Uiso 1 1 calc R U . . .
C108 C 0.65083(11) 0.1265(3) 0.5325(4) 0.0274(13) Uani 1 1 d . . . . .
H108 H 0.639369 0.172442 0.521115 0.033 Uiso 1 1 calc R U . . .
C109 C 0.67665(12) 0.1231(3) 0.5055(3) 0.0264(13) Uani 1 1 d . . . . .
H109 H 0.682531 0.166867 0.474778 0.032 Uiso 1 1 calc R U . . .
C110 C 0.69414(11) 0.0578(3) 0.5218(3) 0.0239(12) Uani 1 1 d . . . . .
C111 C 0.64856(10) -0.0739(3) 0.6438(3) 0.0225(12) Uani 1 1 d . . . . .
H111 H 0.658786 -0.126450 0.631998 0.027 Uiso 1 1 calc R U . . .
C112 C 0.61880(12) -0.0945(4) 0.6352(4) 0.0383(16) Uani 1 1 d . . . . .
H11G H 0.608051 -0.048227 0.654765 0.057 Uiso 1 1 calc R U . . .
H11H H 0.614650 -0.147019 0.660378 0.057 Uiso 1 1 calc R U . . .
H11I H 0.614639 -0.101331 0.584773 0.057 Uiso 1 1 calc R U . . .
C113 C 0.65484(12) -0.0520(4) 0.7213(4) 0.0342(14) Uani 1 1 d . . . . .
H11A H 0.673994 -0.039987 0.726227 0.051 Uiso 1 1 calc R U . . .
H11B H 0.650045 -0.099950 0.751676 0.051 Uiso 1 1 calc R U . . .
H11C H 0.644474 -0.002205 0.735450 0.051 Uiso 1 1 calc R U . . .
C114 C 0.72222(11) 0.0568(3) 0.4915(4) 0.0278(13) Uani 1 1 d . . . . .
H114 H 0.731459 0.004842 0.509212 0.033 Uiso 1 1 calc R U . . .
C115 C 0.72124(14) 0.0523(5) 0.4102(5) 0.0486(18) Uani 1 1 d . . . . .
H11M H 0.713746 0.105073 0.391460 0.073 Uiso 1 1 calc R U . . .
H11N H 0.709958 0.004719 0.395639 0.073 Uiso 1 1 calc R U . . .
H11O H 0.739394 0.044413 0.391640 0.073 Uiso 1 1 calc R U . . .
C116 C 0.73811(12) 0.1330(3) 0.5160(5) 0.0449(18) Uani 1 1 d . . . . .
H11J H 0.756606 0.128194 0.499143 0.067 Uiso 1 1 calc R U . . .
H11K H 0.737992 0.135470 0.567845 0.067 Uiso 1 1 calc R U . . .
H11L H 0.730014 0.184582 0.496828 0.067 Uiso 1 1 calc R U . . .
C118 C 0.78961(12) -0.1090(3) 0.6016(3) 0.0255(13) Uani 1 1 d . . . . .
H118 H 0.775969 -0.125971 0.565547 0.031 Uiso 1 1 calc R U . . .
C119 C 0.81690(12) -0.1376(4) 0.5751(4) 0.0424(16) Uani 1 1 d . . . . .
H11D H 0.830880 -0.115056 0.606262 0.064 Uiso 1 1 calc R U . . .
H11E H 0.819699 -0.116667 0.526866 0.064 Uiso 1 1 calc R U . . .
H11F H 0.817694 -0.199508 0.575235 0.064 Uiso 1 1 calc R U . . .
C120 C 0.78964(14) -0.0111(3) 0.6061(4) 0.0422(17) Uani 1 1 d . . . . .
H12D H 0.772065 0.008539 0.622262 0.063 Uiso 1 1 calc R U . . .
H12E H 0.793453 0.012607 0.559258 0.063 Uiso 1 1 calc R U . . .
H12F H 0.803423 0.007292 0.639663 0.063 Uiso 1 1 calc R U . . .
C121 C 0.71806(11) -0.2244(3) 0.7687(4) 0.0286(13) Uani 1 1 d . . . . .
H121 H 0.706422 -0.193397 0.734375 0.034 Uiso 1 1 calc R U . . .
C122 C 0.71408(11) -0.3182(3) 0.7569(5) 0.0390(15) Uani 1 1 d . . . . .
H12G H 0.726705 -0.349904 0.786498 0.058 Uiso 1 1 calc R U . . .
H12H H 0.717253 -0.331642 0.706992 0.058 Uiso 1 1 calc R U . . .
H12I H 0.695715 -0.333781 0.769705 0.058 Uiso 1 1 calc R U . . .
C123 C 0.70987(13) -0.1981(4) 0.8432(4) 0.0435(18) Uani 1 1 d . . . . .
H12A H 0.720246 -0.230403 0.877956 0.065 Uiso 1 1 calc R U . . .
H12B H 0.690741 -0.209300 0.850021 0.065 Uiso 1 1 calc R U . . .
H12C H 0.713341 -0.137568 0.849618 0.065 Uiso 1 1 calc R U . . .

loop_
_atom_site_aniso_label
_atom_site_aniso_U_11
_atom_site_aniso_U_22
_atom_site_aniso_U_33
_atom_site_aniso_U_23
_atom_site_aniso_U_13
_atom_site_aniso_U_12
Co1 0.0382(5) 0.0241(4) 0.0381(6) 0.0113(4) 0.0225(5) 0.0056(4)
N1 0.019(2) 0.0193(18) 0.020(2) 0.0019(16) 0.0080(19) 0.0029(15)
N2 0.016(2) 0.0191(18) 0.025(3) -0.0015(17) 0.0027(19) 0.0028(15)
N3 0.027(2) 0.028(2) 0.040(3) 0.011(2) 0.017(2) 0.0038(18)
N4 0.017(2) 0.0188(18) 0.022(2) 0.0019(17) 0.0050(19) -0.0002(15)
N5 0.022(2) 0.0164(18) 0.023(3) 0.0066(17) 0.002(2) 0.0018(15)
N6 0.043(3) 0.0174(19) 0.044(3) 0.006(2) 0.019(3) 0.0101(19)
C34 0.023(3) 0.019(2) 0.019(3) 0.006(2) 0.007(2) 0.0053(18)
C35 0.027(3) 0.020(2) 0.020(3) 0.004(2) 0.000(2) -0.0016(19)
C36 0.026(3) 0.027(2) 0.028(3) 0.003(2) -0.009(2) 0.003(2)
C37 0.031(3) 0.025(2) 0.024(3) 0.000(2) 0.001(2) 0.009(2)
C38 0.025(3) 0.021(2) 0.034(3) 0.000(2) 0.003(3) -0.0011(19)
C39 0.025(3) 0.022(2) 0.021(3) 0.004(2) -0.001(2) -0.0006(19)
C41 0.024(3) 0.025(2) 0.023(3) 0.007(2) 0.005(2) 0.0014(19)
C42 0.025(3) 0.026(2) 0.022(3) 0.009(2) 0.005(2) 0.0058(19)
C44 0.023(3) 0.017(2) 0.027(3) 0.001(2) 0.005(2) -0.0013(18)
C45 0.020(3) 0.018(2) 0.023(3) -0.0003(19) 0.003(2) 0.0036(18)
C46 0.021(2) 0.023(2) 0.026(3) -0.004(2) 0.004(2) -0.0020(17)
C47 0.029(3) 0.033(3) 0.023(3) -0.008(2) 0.002(2) 0.005(2)
C48 0.026(3) 0.036(3) 0.029(3) -0.006(2) 0.007(3) 0.004(2)
C49 0.017(2) 0.033(3) 0.033(4) -0.004(2) 0.005(2) -0.001(2)
C50 0.019(3) 0.022(2) 0.028(3) 0.005(2) 0.001(2) -0.0022(18)
C51 0.022(3) 0.035(3) 0.033(3) -0.009(3) 0.001(3) -0.001(2)
C52 0.031(3) 0.056(4) 0.044(4) -0.004(3) -0.003(3) -0.007(3)
C53 0.041(3) 0.039(3) 0.049(4) -0.002(3) 0.008(3) -0.015(2)
C54 0.016(3) 0.032(3) 0.029(3) -0.005(2) 0.000(2) -0.002(2)
C55 0.057(4) 0.044(3) 0.035(3) -0.007(3) -0.022(3) 0.001(3)
C56 0.039(3) 0.055(3) 0.032(3) -0.004(3) -0.013(3) 0.010(3)
C58 0.035(3) 0.021(2) 0.030(3) -0.004(2) -0.001(3) 0.002(2)
C59 0.051(4) 0.034(3) 0.028(4) -0.003(2) -0.005(3) 0.000(2)
C60 0.028(3) 0.028(3) 0.046(4) -0.008(3) -0.010(3) -0.003(2)
C61 0.024(3) 0.026(2) 0.033(3) 0.000(2) 0.000(2) 0.000(2)
C62 0.026(3) 0.047(3) 0.071(6) 0.009(3) 0.002(3) -0.010(2)
C63 0.030(3) 0.066(4) 0.036(4) 0.006(3) -0.005(3) 0.001(3)
C154 0.018(2) 0.018(2) 0.017(3) 0.0013(18) 0.003(2) -0.0006(17)
C155 0.024(3) 0.022(2) 0.025(3) -0.003(2) -0.002(2) -0.0003(17)
C156 0.028(3) 0.033(3) 0.024(3) -0.003(2) 0.003(2) 0.004(2)
C157 0.029(3) 0.039(3) 0.019(3) -0.007(2) 0.005(2) 0.004(2)
C158 0.020(3) 0.035(3) 0.029(4) -0.004(2) 0.003(2) 0.002(2)
C159 0.020(3) 0.027(2) 0.020(3) -0.005(2) 0.001(2) -0.0012(19)
C161 0.025(3) 0.021(2) 0.027(3) 0.002(2) 0.002(3) 0.0028(19)
C162 0.019(2) 0.020(2) 0.024(3) 0.006(2) 0.005(2) 0.0002(18)
C164 0.024(3) 0.021(2) 0.022(3) 0.000(2) 0.009(2) 0.0017(18)
C165 0.020(2) 0.019(2) 0.022(3) 0.002(2) 0.007(2) -0.0036(19)
C166 0.027(3) 0.019(2) 0.020(3) 0.003(2) 0.004(2) 0.002(2)
C167 0.022(3) 0.027(2) 0.028(3) -0.004(2) 0.001(2) 0.003(2)
C168 0.029(3) 0.019(2) 0.030(3) -0.002(2) -0.003(3) 0.005(2)
C169 0.028(3) 0.018(2) 0.025(3) -0.004(2) 0.001(3) 0.0007(19)
C170 0.014(2) 0.021(2) 0.025(3) 0.003(2) 0.005(2) -0.0005(18)
C171 0.025(3) 0.026(3) 0.024(3) 0.002(2) -0.001(2) 0.002(2)
C172 0.040(3) 0.036(3) 0.036(4) -0.008(3) -0.011(3) 0.002(3)
C173 0.044(3) 0.034(3) 0.023(3) -0.003(2) -0.004(3) 0.009(2)
C174 0.018(2) 0.024(2) 0.035(3) 0.000(2) -0.002(2) -0.0014(19)
C175 0.038(4) 0.044(3) 0.066(5) 0.016(3) -0.012(4) -0.020(3)
C176 0.033(3) 0.060(4) 0.038(4) 0.005(3) -0.007(3) -0.002(3)
C178 0.023(3) 0.027(2) 0.030(3) -0.008(2) -0.003(3) -0.0040(18)
C179 0.033(3) 0.034(3) 0.041(4) -0.004(3) -0.002(3) -0.007(2)
C180 0.028(3) 0.038(3) 0.041(4) -0.003(3) -0.015(3) -0.002(2)
C181 0.031(3) 0.032(3) 0.022(3) -0.003(2) -0.004(3) 0.004(2)
C182 0.060(4) 0.052(3) 0.029(3) -0.009(3) -0.010(3) 0.001(3)
C183 0.050(4) 0.066(4) 0.047(4) -0.010(3) 0.004(3) -0.025(3)
Co2 0.0397(5) 0.0242(4) 0.0377(6) 0.0101(4) -0.0223(5) -0.0047(4)
N7 0.017(2) 0.0210(19) 0.025(3) -0.0025(17) -0.002(2) -0.0035(15)
N8 0.017(2) 0.0210(18) 0.021(3) 0.0015(17) -0.005(2) -0.0027(15)
N9 0.030(3) 0.029(2) 0.044(3) 0.011(2) -0.020(2) -0.0064(18)
N10 0.018(2) 0.0172(18) 0.025(3) 0.0003(17) -0.005(2) 0.0005(15)
N11 0.021(2) 0.0147(17) 0.021(2) 0.0044(16) -0.003(2) -0.0021(15)
N12 0.047(3) 0.0159(18) 0.045(3) 0.006(2) -0.019(3) -0.0074(18)
C64 0.024(3) 0.020(2) 0.015(3) 0.0005(19) -0.011(2) -0.0020(18)
C65 0.025(3) 0.022(2) 0.026(3) 0.000(2) 0.000(2) 0.003(2)
C66 0.028(3) 0.017(2) 0.030(3) -0.002(2) -0.004(2) -0.0004(19)
C67 0.033(3) 0.022(2) 0.027(3) -0.002(2) 0.000(3) -0.008(2)
C68 0.029(3) 0.018(2) 0.028(3) 0.001(2) 0.006(3) -0.0037(19)
C69 0.022(3) 0.017(2) 0.026(3) 0.002(2) -0.003(2) -0.0008(18)
C71 0.027(3) 0.023(2) 0.024(3) 0.011(2) -0.009(2) -0.0079(19)
C72 0.025(3) 0.025(2) 0.027(3) 0.008(2) -0.008(2) -0.006(2)
C74 0.023(3) 0.016(2) 0.027(3) 0.001(2) -0.007(2) 0.0013(18)
C75 0.024(3) 0.017(2) 0.023(3) -0.0011(19) -0.005(2) -0.0043(18)
C76 0.023(2) 0.024(2) 0.026(3) -0.003(2) -0.005(2) -0.0012(17)
C77 0.030(3) 0.031(2) 0.026(3) -0.010(2) -0.005(3) -0.003(2)
C78 0.032(3) 0.034(3) 0.029(3) -0.006(2) -0.008(3) -0.004(2)
C79 0.020(3) 0.032(2) 0.031(4) -0.004(2) -0.006(2) 0.002(2)
C80 0.018(3) 0.023(2) 0.024(3) 0.006(2) 0.000(2) 0.0007(18)
C81 0.026(3) 0.034(3) 0.031(3) -0.015(3) -0.003(3) 0.002(2)
C82 0.030(3) 0.052(4) 0.047(4) -0.003(3) 0.004(3) 0.005(3)
C83 0.042(3) 0.041(3) 0.047(4) -0.008(3) -0.012(3) 0.016(2)
C84 0.017(3) 0.036(3) 0.029(3) -0.002(2) 0.001(3) -0.002(2)
C85 0.059(4) 0.042(3) 0.036(4) -0.010(3) 0.023(3) -0.003(3)
C86 0.047(4) 0.050(3) 0.038(4) -0.004(3) 0.016(3) -0.010(3)
C88 0.023(3) 0.026(2) 0.042(4) -0.003(2) 0.002(3) -0.001(2)
C89 0.035(4) 0.058(4) 0.039(4) 0.005(3) 0.009(3) -0.007(3)
C90 0.023(3) 0.047(3) 0.074(6) -0.005(3) -0.003(3) 0.009(2)
C91 0.029(3) 0.024(2) 0.032(4) -0.002(2) -0.002(3) -0.003(2)
C92 0.052(4) 0.034(3) 0.027(4) -0.005(2) 0.007(3) 0.006(2)
C93 0.030(3) 0.032(3) 0.051(4) -0.009(3) 0.004(3) 0.003(2)
C124 0.015(2) 0.019(2) 0.020(3) -0.0006(18) -0.004(2) 0.0012(17)
C125 0.021(3) 0.023(2) 0.026(3) -0.004(2) -0.002(2) -0.0002(19)
C126 0.017(3) 0.037(3) 0.034(4) -0.002(2) -0.005(2) -0.003(2)
C127 0.029(3) 0.041(3) 0.024(3) -0.006(2) -0.009(2) -0.005(2)
C128 0.031(3) 0.036(3) 0.025(3) -0.007(2) -0.003(2) -0.004(2)
C129 0.027(3) 0.025(2) 0.024(3) -0.004(2) 0.002(3) 0.0025(18)
C131 0.029(3) 0.023(2) 0.030(3) 0.006(2) -0.007(3) -0.006(2)
C132 0.026(3) 0.025(2) 0.023(3) 0.008(2) -0.004(2) -0.004(2)
C134 0.021(2) 0.023(2) 0.021(3) -0.001(2) -0.007(2) -0.0014(18)
C135 0.018(2) 0.016(2) 0.026(3) 0.002(2) -0.001(2) 0.0013(18)
C136 0.017(2) 0.024(2) 0.026(3) -0.001(2) -0.002(2) -0.0039(19)
C137 0.028(3) 0.021(2) 0.025(3) -0.006(2) 0.007(2) -0.0020(19)
C138 0.026(3) 0.021(2) 0.032(3) 0.001(2) -0.003(3) -0.003(2)
C139 0.020(2) 0.030(3) 0.026(3) 0.002(2) -0.003(2) -0.004(2)
C140 0.022(3) 0.023(2) 0.015(3) 0.003(2) -0.001(2) -0.0013(19)
C141 0.027(3) 0.027(3) 0.030(3) -0.006(2) 0.005(2) -0.002(2)
C142 0.032(3) 0.051(3) 0.056(5) 0.010(3) 0.013(3) 0.014(3)
C143 0.036(4) 0.051(3) 0.034(4) 0.006(3) 0.012(3) 0.000(3)
C144 0.024(3) 0.024(2) 0.022(3) 0.000(2) 0.005(2) 0.0004(19)
C145 0.033(3) 0.034(3) 0.053(4) -0.011(3) 0.008(3) -0.001(2)
C146 0.046(3) 0.039(3) 0.022(3) -0.007(2) -0.002(3) 0.001(2)
C148 0.030(3) 0.031(3) 0.025(3) -0.007(2) 0.005(3) -0.002(2)
C149 0.058(4) 0.050(3) 0.029(3) -0.003(3) 0.008(3) 0.005(3)
C150 0.054(4) 0.057(4) 0.043(4) -0.010(3) 0.000(3) 0.020(3)
C151 0.026(3) 0.033(3) 0.037(3) -0.010(3) 0.003(3) 0.005(2)
C152 0.031(3) 0.040(3) 0.042(4) -0.005(3) -0.002(3) 0.008(2)
C153 0.032(3) 0.043(3) 0.048(4) -0.006(3) 0.016(3) 0.001(2)
Co3 0.0260(4) 0.0210(4) 0.0245(4) -0.0053(4) -0.0060(4) 0.0001(3)
N13 0.021(2) 0.0162(18) 0.020(3) -0.0008(17) -0.006(2) 0.0018(15)
N14 0.019(2) 0.0185(18) 0.019(2) -0.0001(17) -0.003(2) 0.0021(15)
N15 0.026(2) 0.026(2) 0.025(3) -0.0058(19) -0.010(2) -0.0016(17)
N16 0.021(2) 0.0162(18) 0.017(2) -0.0037(16) -0.0022(19) 0.0022(15)
N17 0.025(2) 0.0173(18) 0.022(3) -0.0041(17) -0.003(2) 0.0031(16)
N18 0.044(3) 0.0192(19) 0.024(3) -0.0051(19) -0.006(2) 0.0071(18)
C4 0.021(2) 0.017(2) 0.019(3) -0.005(2) -0.007(2) 0.0067(19)
C5 0.024(3) 0.021(2) 0.021(3) -0.003(2) -0.003(2) -0.001(2)
C6 0.023(3) 0.023(2) 0.031(3) 0.000(2) -0.005(3) 0.000(2)
C7 0.031(3) 0.028(3) 0.024(3) 0.002(2) 0.000(3) 0.010(2)
C8 0.022(3) 0.023(2) 0.031(3) -0.007(2) 0.006(3) 0.0076(19)
C9 0.020(3) 0.022(2) 0.022(3) -0.001(2) -0.002(2) -0.0038(19)
C11 0.027(3) 0.017(2) 0.021(3) -0.004(2) -0.004(2) -0.0021(19)
C12 0.023(3) 0.017(2) 0.019(3) -0.0077(19) -0.003(2) -0.0036(18)
C14 0.020(3) 0.016(2) 0.023(3) -0.001(2) -0.001(2) -0.0006(18)
C15 0.027(3) 0.016(2) 0.023(3) -0.001(2) -0.003(2) 0.0085(19)
C16 0.021(3) 0.019(2) 0.023(3) -0.002(2) -0.004(3) 0.0041(16)
C17 0.026(3) 0.028(2) 0.022(3) 0.008(2) -0.001(2) 0.005(2)
C18 0.024(3) 0.035(3) 0.035(4) 0.001(2) -0.011(3) 0.005(2)
C19 0.024(3) 0.032(3) 0.032(4) 0.003(2) -0.003(3) -0.002(2)
C20 0.021(3) 0.022(2) 0.027(3) -0.003(2) 0.000(2) 0.0033(19)
C21 0.022(3) 0.028(2) 0.025(3) 0.004(2) -0.002(3) 0.0045(18)
C22 0.034(3) 0.045(3) 0.031(4) 0.001(3) 0.003(3) -0.004(3)
C23 0.037(3) 0.027(3) 0.052(5) 0.001(3) -0.005(3) -0.008(2)
C24 0.017(3) 0.031(3) 0.029(3) 0.005(2) 0.000(3) -0.002(2)
C25 0.045(4) 0.047(3) 0.046(5) 0.014(3) 0.005(3) -0.017(3)
C26 0.048(4) 0.043(3) 0.042(4) -0.001(3) 0.011(4) 0.002(3)
C28 0.019(2) 0.028(3) 0.028(3) 0.001(2) -0.001(2) 0.001(2)
C29 0.030(3) 0.053(3) 0.027(4) -0.001(3) 0.006(3) -0.001(3)
C30 0.021(3) 0.057(4) 0.065(5) -0.018(4) 0.005(3) -0.011(3)
C31 0.025(3) 0.022(2) 0.032(4) 0.005(2) 0.001(3) 0.0019(19)
C32 0.033(3) 0.034(3) 0.028(4) 0.003(3) 0.002(3) -0.001(2)
C33 0.021(3) 0.033(3) 0.033(4) 0.003(2) 0.003(3) -0.006(2)
C94 0.016(2) 0.020(2) 0.021(3) -0.0034(19) -0.002(2) 0.0024(18)
C95 0.025(3) 0.022(2) 0.021(3) 0.001(2) 0.001(2) 0.0016(19)
C96 0.019(3) 0.033(3) 0.029(4) -0.004(2) -0.001(3) 0.002(2)
C97 0.022(3) 0.036(3) 0.027(3) -0.002(2) -0.008(3) 0.004(2)
C98 0.027(3) 0.028(2) 0.023(3) 0.004(2) 0.000(3) 0.002(2)
C99 0.025(3) 0.019(2) 0.023(3) -0.0015(19) 0.000(3) 0.0002(17)
C101 0.026(3) 0.019(2) 0.023(3) -0.004(2) -0.002(2) 0.0011(19)
C102 0.030(3) 0.018(2) 0.022(3) -0.007(2) -0.004(2) 0.002(2)
C104 0.017(2) 0.025(2) 0.019(3) -0.001(2) -0.003(2) -0.0006(19)
C105 0.022(3) 0.018(2) 0.023(3) -0.005(2) 0.000(2) 0.0036(18)
C106 0.024(3) 0.021(2) 0.019(3) -0.002(2) -0.003(2) 0.0030(18)
C107 0.021(3) 0.033(3) 0.027(3) -0.002(2) -0.005(2) 0.011(2)
C108 0.029(3) 0.021(2) 0.032(3) -0.003(2) -0.002(3) 0.0084(19)
C109 0.031(3) 0.027(3) 0.021(3) 0.001(2) 0.002(3) 0.005(2)
C110 0.023(3) 0.021(2) 0.028(3) -0.003(2) -0.007(2) 0.0012(19)
C111 0.020(3) 0.023(2) 0.025(3) -0.003(2) 0.004(2) 0.0020(19)
C112 0.030(3) 0.035(3) 0.050(5) 0.006(3) -0.005(3) -0.004(2)
C113 0.038(3) 0.041(3) 0.024(3) 0.005(2) -0.005(3) -0.002(2)
C114 0.022(3) 0.024(2) 0.037(4) 0.004(2) 0.005(3) -0.001(2)
C115 0.042(4) 0.066(4) 0.038(4) 0.001(4) 0.010(3) 0.002(3)
C116 0.034(3) 0.035(3) 0.066(5) -0.007(3) 0.005(3) -0.010(2)
C118 0.030(3) 0.027(3) 0.020(3) -0.001(2) 0.002(3) -0.002(2)
C119 0.030(3) 0.050(4) 0.047(4) 0.005(3) 0.006(3) 0.002(3)
C120 0.049(4) 0.028(3) 0.049(5) 0.007(3) -0.003(3) -0.002(3)
C121 0.024(3) 0.033(3) 0.028(3) 0.003(3) -0.001(3) -0.002(2)
C122 0.032(3) 0.036(3) 0.050(4) 0.006(3) -0.004(3) -0.012(2)
C123 0.033(4) 0.061(4) 0.036(4) -0.004(3) 0.019(3) -0.014(3)

loop_
_atom_type_symbol
_atom_type_description
_atom_type_scat_dispersion_real
_atom_type_scat_dispersion_imag
_atom_type_scat_source
C C 0.0181 0.0091 'International Tables Vol C Tables 4.2.6.8 and 6.1.1.4'
H H 0.0000 0.0000 'International Tables Vol C Tables 4.2.6.8 and 6.1.1.4'
Co Co -2.3653 3.6143 'International Tables Vol C Tables 4.2.6.8 and 6.1.1.4'
N N 0.0311 0.0180 'International Tables Vol C Tables 4.2.6.8 and 6.1.1.4'

loop_
_geom_angle_atom_site_label_1
_geom_angle_atom_site_label_2
_geom_angle_atom_site_label_3
_geom_angle
_geom_angle_site_symmetry_1
_geom_angle_site_symmetry_3
_geom_angle_publ_flag
N6 Co1 N3 175.9(3) . . ?
C41 N1 C34 125.5(5) . . ?
C41 N1 C44 110.7(4) . . ?
C44 N1 C34 123.4(4) . . ?
C42 N2 C44 110.9(4) . . ?
C42 N2 C45 128.2(4) . . ?
C44 N2 C45 120.8(5) . . ?
C44 N3 Co1 133.5(4) . . ?
C161 N4 C154 128.3(4) . . ?
C161 N4 C164 109.5(4) . . ?
C164 N4 C154 121.6(4) . . ?
C162 N5 C165 126.5(5) . . ?
C164 N5 C162 110.4(4) . . ?
C164 N5 C165 123.1(4) . . ?
C164 N6 Co1 136.0(4) . . ?
C35 C34 N1 118.0(5) . . ?
C39 C34 N1 119.9(5) . . ?
C39 C34 C35 122.1(5) . . ?
C34 C35 C58 121.4(5) . . ?
C36 C35 C34 117.6(5) . . ?
C36 C35 C58 121.1(5) . . ?
C35 C36 H36 119.7 . . ?
C37 C36 C35 120.7(5) . . ?
C37 C36 H36 119.7 . . ?
C36 C37 H37 119.5 . . ?
C38 C37 C36 121.0(5) . . ?
C38 C37 H37 119.5 . . ?
C37 C38 H38 120.2 . . ?
C37 C38 C39 119.6(5) . . ?
C39 C38 H38 120.2 . . ?
C34 C39 C38 119.0(5) . . ?
C34 C39 C61 122.1(5) . . ?
C38 C39 C61 118.9(5) . . ?
N1 C41 H41 126.0 . . ?
C42 C41 N1 107.9(5) . . ?
C42 C41 H41 126.0 . . ?
N2 C42 H42 126.3 . . ?
C41 C42 N2 107.4(4) . . ?
C41 C42 H42 126.3 . . ?
N1 C44 N2 103.0(4) . . ?
N3 C44 N1 126.8(5) . . ?
N3 C44 N2 130.1(5) . . ?
C46 C45 N2 117.2(5) . . ?
C50 C45 N2 118.9(5) . . ?
C50 C45 C46 123.9(5) . . ?
C45 C46 C47 116.6(5) . . ?
C45 C46 C51 122.9(5) . . ?
C47 C46 C51 120.6(6) . . ?
C46 C47 H47 119.6 . . ?
C48 C47 C46 120.7(6) . . ?
C48 C47 H47 119.6 . . ?
C47 C48 H48 120.2 . . ?
C49 C48 C47 119.6(6) . . ?
C49 C48 H48 120.2 . . ?
C48 C49 H49 118.5 . . ?
C48 C49 C50 123.1(5) . . ?
C50 C49 H49 118.5 . . ?
C45 C50 C54 122.1(5) . . ?
C49 C50 C45 116.2(6) . . ?
C49 C50 C54 121.7(5) . . ?
C46 C51 H51 107.6 . . ?
C46 C51 C52 113.7(6) . . ?
C46 C51 C53 109.3(5) . . ?
C52 C51 H51 107.6 . . ?
C52 C51 C53 110.8(5) . . ?
C53 C51 H51 107.6 . . ?
C51 C52 H52A 109.5 . . ?
C51 C52 H52B 109.5 . . ?
C51 C52 H52C 109.5 . . ?
H52A C52 H52B 109.5 . . ?
H52A C52 H52C 109.5 . . ?
H52B C52 H52C 109.5 . . ?
C51 C53 H53A 109.5 . . ?
C51 C53 H53B 109.5 . . ?
C51 C53 H53C 109.5 . . ?
H53A C53 H53B 109.5 . . ?
H53A C53 H53C 109.5 . . ?
H53B C53 H53C 109.5 . . ?
C50 C54 H54 107.3 . . ?
C50 C54 C56 112.7(5) . . ?
C55 C54 C50 111.3(5) . . ?
C55 C54 H54 107.3 . . ?
C55 C54 C56 110.7(5) . . ?
C56 C54 H54 107.3 . . ?
C54 C55 H55A 109.5 . . ?
C54 C55 H55B 109.5 . . ?
C54 C55 H55C 109.5 . . ?
H55A C55 H55B 109.5 . . ?
H55A C55 H55C 109.5 . . ?
H55B C55 H55C 109.5 . . ?
C54 C56 H56A 109.5 . . ?
C54 C56 H56B 109.5 . . ?
C54 C56 H56C 109.5 . . ?
H56A C56 H56B 109.5 . . ?
H56A C56 H56C 109.5 . . ?
H56B C56 H56C 109.5 . . ?
C35 C58 H58 107.9 . . ?
C35 C58 C59 110.1(5) . . ?
C59 C58 H58 107.9 . . ?
C60 C58 C35 112.9(5) . . ?
C60 C58 H58 107.9 . . ?
C60 C58 C59 110.0(5) . . ?
C58 C59 H59A 109.5 . . ?
C58 C59 H59B 109.5 . . ?
C58 C59 H59C 109.5 . . ?
H59A C59 H59B 109.5 . . ?
H59A C59 H59C 109.5 . . ?
H59B C59 H59C 109.5 . . ?
C58 C60 H60A 109.5 . . ?
C58 C60 H60B 109.5 . . ?
C58 C60 H60C 109.5 . . ?
H60A C60 H60B 109.5 . . ?
H60A C60 H60C 109.5 . . ?
H60B C60 H60C 109.5 . . ?
C39 C61 H61 107.7 . . ?
C39 C61 C62 111.1(5) . . ?
C39 C61 C63 111.5(5) . . ?
C62 C61 H61 107.7 . . ?
C62 C61 C63 111.0(6) . . ?
C63 C61 H61 107.7 . . ?
C61 C62 H62A 109.5 . . ?
C61 C62 H62B 109.5 . . ?
C61 C62 H62C 109.5 . . ?
H62A C62 H62B 109.5 . . ?
H62A C62 H62C 109.5 . . ?
H62B C62 H62C 109.5 . . ?
C61 C63 H63A 109.5 . . ?
C61 C63 H63B 109.5 . . ?
C61 C63 H63C 109.5 . . ?
H63A C63 H63B 109.5 . . ?
H63A C63 H63C 109.5 . . ?
H63B C63 H63C 109.5 . . ?
C155 C154 N4 119.8(5) . . ?
C159 C154 N4 118.7(5) . . ?
C159 C154 C155 121.4(5) . . ?
C154 C155 C178 120.9(5) . . ?
C156 C155 C154 118.0(5) . . ?
C156 C155 C178 121.0(6) . . ?
C155 C156 H156 118.9 . . ?
C155 C156 C157 122.2(6) . . ?
C157 C156 H156 118.9 . . ?
C156 C157 H157 119.7 . . ?
C156 C157 C158 120.5(6) . . ?
C158 C157 H157 119.7 . . ?
C157 C158 H158 120.3 . . ?
C157 C158 C159 119.4(5) . . ?
C159 C158 H158 120.3 . . ?
C154 C159 C158 118.5(5) . . ?
C154 C159 C181 121.5(5) . . ?
C158 C159 C181 120.0(5) . . ?
N4 C161 H161 125.8 . . ?
C162 C161 N4 108.5(4) . . ?
C162 C161 H161 125.8 . . ?
N5 C162 H162 126.3 . . ?
C161 C162 N5 107.4(5) . . ?
C161 C162 H162 126.3 . . ?
N5 C164 N4 104.2(4) . . ?
N6 C164 N4 127.3(5) . . ?
N6 C164 N5 128.5(5) . . ?
C166 C165 N5 119.6(5) . . ?
C166 C165 C170 122.5(5) . . ?
C170 C165 N5 117.9(5) . . ?
C165 C166 C167 117.5(5) . . ?
C165 C166 C171 121.5(5) . . ?
C167 C166 C171 120.9(5) . . ?
C166 C167 H167 119.6 . . ?
C168 C167 C166 120.9(5) . . ?
C168 C167 H167 119.6 . . ?
C167 C168 H168 120.1 . . ?
C169 C168 C167 119.8(5) . . ?
C169 C168 H168 120.1 . . ?
C168 C169 H169 118.8 . . ?
C168 C169 C170 122.5(5) . . ?
C170 C169 H169 118.8 . . ?
C165 C170 C174 122.2(4) . . ?
C169 C170 C165 116.7(5) . . ?
C169 C170 C174 121.0(5) . . ?
C166 C171 H171 107.1 . . ?
C166 C171 C172 114.7(5) . . ?
C166 C171 C173 110.7(4) . . ?
C172 C171 H171 107.1 . . ?
C173 C171 H171 107.1 . . ?
C173 C171 C172 109.7(5) . . ?
C171 C172 H17G 109.5 . . ?
C171 C172 H17H 109.5 . . ?
C171 C172 H17I 109.5 . . ?
H17G C172 H17H 109.5 . . ?
H17G C172 H17I 109.5 . . ?
H17H C172 H17I 109.5 . . ?
C171 C173 H17A 109.5 . . ?
C171 C173 H17B 109.5 . . ?
C171 C173 H17C 109.5 . . ?
H17A C173 H17B 109.5 . . ?
H17A C173 H17C 109.5 . . ?
H17B C173 H17C 109.5 . . ?
C170 C174 H174 108.2 . . ?
C170 C174 C175 110.8(5) . . ?
C170 C174 C176 109.8(5) . . ?
C175 C174 H174 108.2 . . ?
C175 C174 C176 111.4(6) . . ?
C176 C174 H174 108.2 . . ?
C174 C175 H17M 109.5 . . ?
C174 C175 H17N 109.5 . . ?
C174 C175 H17O 109.5 . . ?
H17M C175 H17N 109.5 . . ?
H17M C175 H17O 109.5 . . ?
H17N C175 H17O 109.5 . . ?
C174 C176 H17J 109.5 . . ?
C174 C176 H17K 109.5 . . ?
C174 C176 H17L 109.5 . . ?
H17J C176 H17K 109.5 . . ?
H17J C176 H17L 109.5 . . ?
H17K C176 H17L 109.5 . . ?
C155 C178 H178 108.1 . . ?
C155 C178 C179 109.4(4) . . ?
C155 C178 C180 111.6(5) . . ?
C179 C178 H178 108.1 . . ?
C180 C178 H178 108.1 . . ?
C180 C178 C179 111.6(5) . . ?
C178 C179 H17D 109.5 . . ?
C178 C179 H17E 109.5 . . ?
C178 C179 H17F 109.5 . . ?
H17D C179 H17E 109.5 . . ?
H17D C179 H17F 109.5 . . ?
H17E C179 H17F 109.5 . . ?
C178 C180 H18A 109.5 . . ?
C178 C180 H18B 109.5 . . ?
C178 C180 H18C 109.5 . . ?
H18A C180 H18B 109.5 . . ?
H18A C180 H18C 109.5 . . ?
H18B C180 H18C 109.5 . . ?
C159 C181 H181 107.6 . . ?
C159 C181 C182 110.7(4) . . ?
C159 C181 C183 113.5(5) . . ?
C182 C181 H181 107.6 . . ?
C182 C181 C183 109.6(5) . . ?
C183 C181 H181 107.6 . . ?
C181 C182 H18G 109.5 . . ?
C181 C182 H18H 109.5 . . ?
C181 C182 H18I 109.5 . . ?
H18G C182 H18H 109.5 . . ?
H18G C182 H18I 109.5 . . ?
H18H C182 H18I 109.5 . . ?
C181 C183 H18D 109.5 . . ?
C181 C183 H18E 109.5 . . ?
C181 C183 H18F 109.5 . . ?
H18D C183 H18E 109.5 . . ?
H18D C183 H18F 109.5 . . ?
H18E C183 H18F 109.5 . . ?
N12 Co2 N9 175.9(3) . . ?
C71 N7 C74 111.3(5) . . ?
C71 N7 C75 128.2(4) . . ?
C74 N7 C75 120.5(5) . . ?
C72 N8 C64 126.0(5) . . ?
C74 N8 C64 123.0(4) . . ?
C74 N8 C72 110.8(4) . . ?
C74 N9 Co2 132.7(4) . . ?
C131 N10 C124 128.1(4) . . ?
C134 N10 C124 122.1(4) . . ?
C134 N10 C131 109.7(4) . . ?
C132 N11 C135 127.5(5) . . ?
C134 N11 C132 110.3(4) . . ?
C134 N11 C135 122.2(4) . . ?
C134 N12 Co2 134.3(4) . . ?
C65 C64 N8 118.9(5) . . ?
C65 C64 C69 122.2(5) . . ?
C69 C64 N8 118.9(5) . . ?
C64 C65 C66 117.8(5) . . ?
C64 C65 C88 122.5(5) . . ?
C66 C65 C88 119.7(5) . . ?
C65 C66 H66 119.8 . . ?
C67 C66 C65 120.4(5) . . ?
C67 C66 H66 119.8 . . ?
C66 C67 H67 119.4 . . ?
C66 C67 C68 121.2(5) . . ?
C68 C67 H67 119.4 . . ?
C67 C68 H68 120.1 . . ?
C69 C68 C67 119.9(5) . . ?
C69 C68 H68 120.1 . . ?
C64 C69 C91 121.2(4) . . ?
C68 C69 C64 118.4(5) . . ?
C68 C69 C91 120.3(5) . . ?
N7 C71 H71 126.2 . . ?
C72 C71 N7 107.5(4) . . ?
C72 C71 H71 126.2 . . ?
N8 C72 H72 126.2 . . ?
C71 C72 N8 107.5(5) . . ?
C71 C72 H72 126.2 . . ?
N8 C74 N7 102.9(4) . . ?
N9 C74 N7 130.0(5) . . ?
N9 C74 N8 127.1(5) . . ?
C76 C75 N7 117.5(5) . . ?
C80 C75 N7 119.3(5) . . ?
C80 C75 C76 123.2(5) . . ?
C75 C76 C81 122.5(5) . . ?
C77 C76 C75 116.7(5) . . ?
C77 C76 C81 120.8(6) . . ?
C76 C77 H77 119.4 . . ?
C78 C77 C76 121.1(6) . . ?
C78 C77 H77 119.4 . . ?
C77 C78 H78 120.2 . . ?
C79 C78 C77 119.6(6) . . ?
C79 C78 H78 120.2 . . ?
C78 C79 H79 118.6 . . ?
C78 C79 C80 122.9(5) . . ?
C80 C79 H79 118.6 . . ?
C75 C80 C84 121.6(5) . . ?
C79 C80 C75 116.5(6) . . ?
C79 C80 C84 121.9(5) . . ?
C76 C81 H81 107.4 . . ?
C76 C81 C82 113.6(6) . . ?
C76 C81 C83 110.0(5) . . ?
C82 C81 H81 107.4 . . ?
C83 C81 H81 107.4 . . ?
C83 C81 C82 110.8(5) . . ?
C81 C82 H82A 109.5 . . ?
C81 C82 H82B 109.5 . . ?
C81 C82 H82C 109.5 . . ?
H82A C82 H82B 109.5 . . ?
H82A C82 H82C 109.5 . . ?
H82B C82 H82C 109.5 . . ?
C81 C83 H83A 109.5 . . ?
C81 C83 H83B 109.5 . . ?
C81 C83 H83C 109.5 . . ?
H83A C83 H83B 109.5 . . ?
H83A C83 H83C 109.5 . . ?
H83B C83 H83C 109.5 . . ?
C80 C84 H84 107.8 . . ?
C80 C84 C86 112.2(5) . . ?
C85 C84 C80 110.1(5) . . ?
C85 C84 H84 107.8 . . ?
C85 C84 C86 110.9(5) . . ?
C86 C84 H84 107.8 . . ?
C84 C85 H85A 109.5 . . ?
C84 C85 H85B 109.5 . . ?
C84 C85 H85C 109.5 . . ?
H85A C85 H85B 109.5 . . ?
H85A C85 H85C 109.5 . . ?
H85B C85 H85C 109.5 . . ?
C84 C86 H86A 109.5 . . ?
C84 C86 H86B 109.5 . . ?
C84 C86 H86C 109.5 . . ?
H86A C86 H86B 109.5 . . ?
H86A C86 H86C 109.5 . . ?
H86B C86 H86C 109.5 . . ?
C65 C88 H88 107.7 . . ?
C65 C88 C89 111.0(5) . . ?
C65 C88 C90 111.3(5) . . ?
C89 C88 H88 107.7 . . ?
C89 C88 C90 111.2(6) . . ?
C90 C88 H88 107.7 . . ?
C88 C89 H89A 109.5 . . ?
C88 C89 H89B 109.5 . . ?
C88 C89 H89C 109.5 . . ?
H89A C89 H89B 109.5 . . ?
H89A C89 H89C 109.5 . . ?
H89B C89 H89C 109.5 . . ?
C88 C90 H90A 109.5 . . ?
C88 C90 H90B 109.5 . . ?
C88 C90 H90C 109.5 . . ?
H90A C90 H90B 109.5 . . ?
H90A C90 H90C 109.5 . . ?
H90B C90 H90C 109.5 . . ?
C69 C91 H91 107.8 . . ?
C92 C91 C69 110.6(5) . . ?
C92 C91 H91 107.8 . . ?
C92 C91 C93 110.3(6) . . ?
C93 C91 C69 112.2(5) . . ?
C93 C91 H91 107.8 . . ?
C91 C92 H92A 109.5 . . ?
C91 C92 H92B 109.5 . . ?
C91 C92 H92C 109.5 . . ?
H92A C92 H92B 109.5 . . ?
H92A C92 H92C 109.5 . . ?
H92B C92 H92C 109.5 . . ?
C91 C93 H93A 109.5 . . ?
C91 C93 H93B 109.5 . . ?
C91 C93 H93C 109.5 . . ?
H93A C93 H93B 109.5 . . ?
H93A C93 H93C 109.5 . . ?
H93B C93 H93C 109.5 . . ?
C125 C124 N10 118.3(5) . . ?
C129 C124 N10 119.8(5) . . ?
C129 C124 C125 121.8(5) . . ?
C124 C125 C126 118.4(6) . . ?
C124 C125 C148 121.4(5) . . ?
C126 C125 C148 120.2(5) . . ?
C125 C126 H126 120.3 . . ?
C127 C126 C125 119.4(5) . . ?
C127 C126 H126 120.3 . . ?
C126 C127 H127 119.7 . . ?
C128 C127 C126 120.6(6) . . ?
C128 C127 H127 119.7 . . ?
C127 C128 H128 119.1 . . ?
C127 C128 C129 121.8(6) . . ?
C129 C128 H128 119.1 . . ?
C124 C129 C151 121.0(5) . . ?
C128 C129 C124 118.1(5) . . ?
C128 C129 C151 120.9(6) . . ?
N10 C131 H131 126.0 . . ?
C132 C131 N10 108.0(4) . . ?
C132 C131 H131 126.0 . . ?
N11 C132 H132 126.1 . . ?
C131 C132 N11 107.7(5) . . ?
C131 C132 H132 126.1 . . ?
N11 C134 N10 104.4(4) . . ?
N12 C134 N10 127.7(5) . . ?
N12 C134 N11 127.9(5) . . ?
C136 C135 N11 118.3(5) . . ?
C140 C135 N11 119.3(5) . . ?
C140 C135 C136 122.3(5) . . ?
C135 C136 C141 121.7(4) . . ?
C137 C136 C135 117.9(5) . . ?
C137 C136 C141 120.3(5) . . ?
C136 C137 H137 119.0 . . ?
C136 C137 C138 121.9(5) . . ?
C138 C137 H137 119.0 . . ?
C137 C138 H138 120.5 . . ?
C139 C138 C137 118.9(5) . . ?
C139 C138 H138 120.5 . . ?
C138 C139 H139 119.0 . . ?
C138 C139 C140 121.9(5) . . ?
C140 C139 H139 119.0 . . ?
C135 C140 C139 117.0(5) . . ?
C135 C140 C144 121.7(5) . . ?
C139 C140 C144 121.3(5) . . ?
C136 C141 H141 108.0 . . ?
C136 C141 C143 110.5(5) . . ?
C142 C141 C136 110.7(5) . . ?
C142 C141 H141 108.0 . . ?
C142 C141 C143 111.7(6) . . ?
C143 C141 H141 108.0 . . ?
C141 C142 H14J 109.5 . . ?
C141 C142 H14K 109.5 . . ?
C141 C142 H14L 109.5 . . ?
H14J C142 H14K 109.5 . . ?
H14J C142 H14L 109.5 . . ?
H14K C142 H14L 109.5 . . ?
C141 C143 H14A 109.5 . . ?
C141 C143 H14B 109.5 . . ?
C141 C143 H14C 109.5 . . ?
H14A C143 H14B 109.5 . . ?
H14A C143 H14C 109.5 . . ?
H14B C143 H14C 109.5 . . ?
C140 C144 H144 107.0 . . ?
C140 C144 C145 113.7(5) . . ?
C140 C144 C146 110.4(4) . . ?
C145 C144 H144 107.0 . . ?
C146 C144 H144 107.0 . . ?
C146 C144 C145 111.4(5) . . ?
C144 C145 H14G 109.5 . . ?
C144 C145 H14H 109.5 . . ?
C144 C145 H14I 109.5 . . ?
H14G C145 H14H 109.5 . . ?
H14G C145 H14I 109.5 . . ?
H14H C145 H14I 109.5 . . ?
C144 C146 H14D 109.5 . . ?
C144 C146 H14E 109.5 . . ?
C144 C146 H14F 109.5 . . ?
H14D C146 H14E 109.5 . . ?
H14D C146 H14F 109.5 . . ?
H14E C146 H14F 109.5 . . ?
C125 C148 H148 107.6 . . ?
C125 C148 C150 113.2(5) . . ?
C149 C148 C125 110.9(5) . . ?
C149 C148 H148 107.6 . . ?
C149 C148 C150 109.8(5) . . ?
C150 C148 H148 107.6 . . ?
C148 C149 H14M 109.5 . . ?
C148 C149 H14N 109.5 . . ?
C148 C149 H14O 109.5 . . ?
H14M C149 H14N 109.5 . . ?
H14M C149 H14O 109.5 . . ?
H14N C149 H14O 109.5 . . ?
C148 C150 H15G 109.5 . . ?
C148 C150 H15H 109.5 . . ?
C148 C150 H15I 109.5 . . ?
H15G C150 H15H 109.5 . . ?
H15G C150 H15I 109.5 . . ?
H15H C150 H15I 109.5 . . ?
C129 C151 H151 108.3 . . ?
C129 C151 C152 109.2(4) . . ?
C152 C151 H151 108.3 . . ?
C153 C151 C129 111.2(5) . . ?
C153 C151 H151 108.3 . . ?
C153 C151 C152 111.3(5) . . ?
C151 C152 H15D 109.5 . . ?
C151 C152 H15E 109.5 . . ?
C151 C152 H15F 109.5 . . ?
H15D C152 H15E 109.5 . . ?
H15D C152 H15F 109.5 . . ?
H15E C152 H15F 109.5 . . ?
C151 C153 H15A 109.5 . . ?
C151 C153 H15B 109.5 . . ?
C151 C153 H15C 109.5 . . ?
H15A C153 H15B 109.5 . . ?
H15A C153 H15C 109.5 . . ?
H15B C153 H15C 109.5 . . ?
N18 Co3 N15 176.1(3) . . ?
C11 N13 C4 127.1(5) . . ?
C11 N13 C14 110.8(4) . . ?
C14 N13 C4 122.0(4) . . ?
C12 N14 C14 110.7(4) . . ?
C12 N14 C15 127.7(4) . . ?
C14 N14 C15 121.0(4) . . ?
C14 N15 Co3 134.9(4) . . ?
C101 N16 C94 128.3(4) . . ?
C101 N16 C104 109.9(4) . . ?
C104 N16 C94 121.8(4) . . ?
C102 N17 C104 110.0(4) . . ?
C102 N17 C105 127.4(5) . . ?
C104 N17 C105 122.5(4) . . ?
C104 N18 Co3 135.0(4) . . ?
C5 C4 N13 118.7(5) . . ?
C5 C4 C9 123.3(5) . . ?
C9 C4 N13 117.9(5) . . ?
C4 C5 C6 116.9(5) . . ?
C4 C5 C28 122.9(5) . . ?
C6 C5 C28 120.1(5) . . ?
C5 C6 H6 119.8 . . ?
C7 C6 C5 120.4(6) . . ?
C7 C6 H6 119.8 . . ?
C6 C7 H7 119.4 . . ?
C6 C7 C8 121.3(5) . . ?
C8 C7 H7 119.4 . . ?
C7 C8 H8 119.5 . . ?
C7 C8 C9 121.0(5) . . ?
C9 C8 H8 119.5 . . ?
C4 C9 C31 121.1(5) . . ?
C8 C9 C4 117.0(5) . . ?
C8 C9 C31 121.9(5) . . ?
N13 C11 H11 126.1 . . ?
C12 C11 N13 107.9(5) . . ?
C12 C11 H11 126.1 . . ?
N14 C12 H12 126.1 . . ?
C11 C12 N14 107.9(4) . . ?
C11 C12 H12 126.1 . . ?
N13 C14 N14 102.8(4) . . ?
N15 C14 N13 128.1(5) . . ?
N15 C14 N14 129.1(5) . . ?
C16 C15 N14 118.0(5) . . ?
C16 C15 C20 122.1(5) . . ?
C20 C15 N14 119.6(5) . . ?
C15 C16 C17 117.3(5) . . ?
C15 C16 C21 122.6(5) . . ?
C17 C16 C21 120.0(5) . . ?
C16 C17 H17 119.9 . . ?
C18 C17 C16 120.3(6) . . ?
C18 C17 H17 119.9 . . ?
C17 C18 H18 119.9 . . ?
C19 C18 C17 120.2(6) . . ?
C19 C18 H18 119.9 . . ?
C18 C19 H19 118.8 . . ?
C18 C19 C20 122.5(6) . . ?
C20 C19 H19 118.8 . . ?
C15 C20 C24 120.4(5) . . ?
C19 C20 C15 117.6(6) . . ?
C19 C20 C24 122.0(5) . . ?
C16 C21 H21 108.0 . . ?
C16 C21 C22 112.7(5) . . ?
C16 C21 C23 110.1(4) . . ?
C22 C21 H21 108.0 . . ?
C23 C21 H21 108.0 . . ?
C23 C21 C22 109.9(5) . . ?
C21 C22 H22A 109.5 . . ?
C21 C22 H22B 109.5 . . ?
C21 C22 H22C 109.5 . . ?
H22A C22 H22B 109.5 . . ?
H22A C22 H22C 109.5 . . ?
H22B C22 H22C 109.5 . . ?
C21 C23 H23A 109.5 . . ?
C21 C23 H23B 109.5 . . ?
C21 C23 H23C 109.5 . . ?
H23A C23 H23B 109.5 . . ?
H23A C23 H23C 109.5 . . ?
H23B C23 H23C 109.5 . . ?
C20 C24 H24 107.9 . . ?
C20 C24 C26 109.6(5) . . ?
C25 C24 C20 113.0(6) . . ?
C25 C24 H24 107.9 . . ?
C25 C24 C26 110.3(5) . . ?
C26 C24 H24 107.9 . . ?
C24 C25 H25A 109.5 . . ?
C24 C25 H25B 109.5 . . ?
C24 C25 H25C 109.5 . . ?
H25A C25 H25B 109.5 . . ?
H25A C25 H25C 109.5 . . ?
H25B C25 H25C 109.5 . . ?
C24 C26 H26A 109.5 . . ?
C24 C26 H26B 109.5 . . ?
C24 C26 H26C 109.5 . . ?
H26A C26 H26B 109.5 . . ?
H26A C26 H26C 109.5 . . ?
H26B C26 H26C 109.5 . . ?
C5 C28 H28 107.7 . . ?
C5 C28 C29 112.1(5) . . ?
C5 C28 C30 110.0(5) . . ?
C29 C28 H28 107.7 . . ?
C30 C28 H28 107.7 . . ?
C30 C28 C29 111.5(6) . . ?
C28 C29 H29A 109.5 . . ?
C28 C29 H29B 109.5 . . ?
C28 C29 H29C 109.5 . . ?
H29A C29 H29B 109.5 . . ?
H29A C29 H29C 109.5 . . ?
H29B C29 H29C 109.5 . . ?
C28 C30 H30A 109.5 . . ?
C28 C30 H30B 109.5 . . ?
C28 C30 H30C 109.5 . . ?
H30A C30 H30B 109.5 . . ?
H30A C30 H30C 109.5 . . ?
H30B C30 H30C 109.5 . . ?
C9 C31 H31 107.9 . . ?
C9 C31 C32 109.7(4) . . ?
C32 C31 H31 107.9 . . ?
C33 C31 C9 113.1(5) . . ?
C33 C31 H31 107.9 . . ?
C33 C31 C32 110.2(5) . . ?
C31 C32 H32A 109.5 . . ?
C31 C32 H32B 109.5 . . ?
C31 C32 H32C 109.5 . . ?
H32A C32 H32B 109.5 . . ?
H32A C32 H32C 109.5 . . ?
H32B C32 H32C 109.5 . . ?
C31 C33 H33A 109.5 . . ?
C31 C33 H33B 109.5 . . ?
C31 C33 H33C 109.5 . . ?
H33A C33 H33B 109.5 . . ?
H33A C33 H33C 109.5 . . ?
H33B C33 H33C 109.5 . . ?
C95 C94 N16 119.6(5) . . ?
C99 C94 N16 119.9(5) . . ?
C99 C94 C95 120.5(5) . . ?
C94 C95 C118 120.8(5) . . ?
C96 C95 C94 119.6(6) . . ?
C96 C95 C118 119.6(5) . . ?
C95 C96 H96 120.3 . . ?
C97 C96 C95 119.3(5) . . ?
C97 C96 H96 120.3 . . ?
C96 C97 H97 119.8 . . ?
C98 C97 C96 120.3(6) . . ?
C98 C97 H97 119.8 . . ?
C97 C98 H98 119.4 . . ?
C99 C98 C97 121.3(6) . . ?
C99 C98 H98 119.4 . . ?
C94 C99 C121 120.9(5) . . ?
C98 C99 C94 119.0(5) . . ?
C98 C99 C121 120.1(6) . . ?
N16 C101 H101 126.0 . . ?
C102 C101 N16 108.0(4) . . ?
C102 C101 H101 126.0 . . ?
N17 C102 H102 125.8 . . ?
C101 C102 N17 108.4(5) . . ?
C101 C102 H102 125.8 . . ?
N17 C104 N16 103.8(4) . . ?
N18 C104 N16 127.7(5) . . ?
N18 C104 N17 128.5(5) . . ?
C106 C105 N17 119.1(5) . . ?
C106 C105 C110 123.4(5) . . ?
C110 C105 N17 117.5(5) . . ?
C105 C106 C107 116.3(5) . . ?
C105 C106 C111 122.0(5) . . ?
C107 C106 C111 121.7(5) . . ?
C106 C107 H107 118.8 . . ?
C108 C107 C106 122.5(5) . . ?
C108 C107 H107 118.8 . . ?
C107 C108 H108 120.4 . . ?
C107 C108 C109 119.2(5) . . ?
C109 C108 H108 120.4 . . ?
C108 C109 H109 118.9 . . ?
C110 C109 C108 122.2(5) . . ?
C110 C109 H109 118.9 . . ?
C105 C110 C114 123.1(5) . . ?
C109 C110 C105 116.4(5) . . ?
C109 C110 C114 120.5(5) . . ?
C106 C111 H111 107.2 . . ?
C106 C111 C112 113.9(5) . . ?
C106 C111 C113 110.6(4) . . ?
C112 C111 H111 107.2 . . ?
C112 C111 C113 110.4(5) . . ?
C113 C111 H111 107.2 . . ?
C111 C112 H11G 109.5 . . ?
C111 C112 H11H 109.5 . . ?
C111 C112 H11I 109.5 . . ?
H11G C112 H11H 109.5 . . ?
H11G C112 H11I 109.5 . . ?
H11H C112 H11I 109.5 . . ?
C111 C113 H11A 109.5 . . ?
C111 C113 H11B 109.5 . . ?
C111 C113 H11C 109.5 . . ?
H11A C113 H11B 109.5 . . ?
H11A C113 H11C 109.5 . . ?
H11B C113 H11C 109.5 . . ?
C110 C114 H114 108.1 . . ?
C110 C114 C115 110.4(6) . . ?
C110 C114 C116 111.2(5) . . ?
C115 C114 H114 108.1 . . ?
C116 C114 H114 108.1 . . ?
C116 C114 C115 110.9(6) . . ?
C114 C115 H11M 109.5 . . ?
C114 C115 H11N 109.5 . . ?
C114 C115 H11O 109.5 . . ?
H11M C115 H11N 109.5 . . ?
H11M C115 H11O 109.5 . . ?
H11N C115 H11O 109.5 . . ?
C114 C116 H11J 109.5 . . ?
C114 C116 H11K 109.5 . . ?
C114 C116 H11L 109.5 . . ?
H11J C116 H11K 109.5 . . ?
H11J C116 H11L 109.5 . . ?
H11K C116 H11L 109.5 . . ?
C95 C118 H118 107.9 . . ?
C95 C118 C120 111.0(5) . . ?
C119 C118 C95 113.7(5) . . ?
C119 C118 H118 107.9 . . ?
C119 C118 C120 108.3(5) . . ?
C120 C118 H118 107.9 . . ?
C118 C119 H11D 109.5 . . ?
C118 C119 H11E 109.5 . . ?
C118 C119 H11F 109.5 . . ?
H11D C119 H11E 109.5 . . ?
H11D C119 H11F 109.5 . . ?
H11E C119 H11F 109.5 . . ?
C118 C120 H12D 109.5 . . ?
C118 C120 H12E 109.5 . . ?
C118 C120 H12F 109.5 . . ?
H12D C120 H12E 109.5 . . ?
H12D C120 H12F 109.5 . . ?
H12E C120 H12F 109.5 . . ?
C99 C121 H121 108.0 . . ?
C122 C121 C99 109.3(4) . . ?
C122 C121 H121 108.0 . . ?
C122 C121 C123 111.6(6) . . ?
C123 C121 C99 111.8(5) . . ?
C123 C121 H121 108.0 . . ?
C121 C122 H12G 109.5 . . ?
C121 C122 H12H 109.5 . . ?
C121 C122 H12I 109.5 . . ?
H12G C122 H12H 109.5 . . ?
H12G C122 H12I 109.5 . . ?
H12H C122 H12I 109.5 . . ?
C121 C123 H12A 109.5 . . ?
C121 C123 H12B 109.5 . . ?
C121 C123 H12C 109.5 . . ?
H12A C123 H12B 109.5 . . ?
H12A C123 H12C 109.5 . . ?
H12B C123 H12C 109.5 . . ?

loop_
_geom_bond_atom_site_label_1
_geom_bond_atom_site_label_2
_geom_bond_distance
_geom_bond_site_symmetry_2
_geom_bond_publ_flag
Co1 N3 1.786(5) . ?
Co1 N6 1.771(5) . ?
N1 C34 1.434(6) . ?
N1 C41 1.392(6) . ?
N1 C44 1.397(7) . ?
N2 C42 1.390(7) . ?
N2 C44 1.405(6) . ?
N2 C45 1.450(7) . ?
N3 C44 1.275(7) . ?
N4 C154 1.421(7) . ?
N4 C161 1.390(7) . ?
N4 C164 1.406(6) . ?
N5 C162 1.396(6) . ?
N5 C164 1.390(7) . ?
N5 C165 1.426(6) . ?
N6 C164 1.276(7) . ?
C34 C35 1.416(7) . ?
C34 C39 1.385(8) . ?
C35 C36 1.394(7) . ?
C35 C58 1.539(8) . ?
C36 H36 0.9500 . ?
C36 C37 1.391(8) . ?
C37 H37 0.9500 . ?
C37 C38 1.387(8) . ?
C38 H38 0.9500 . ?
C38 C39 1.402(7) . ?
C39 C61 1.517(8) . ?
C41 H41 0.9500 . ?
C41 C42 1.349(8) . ?
C42 H42 0.9500 . ?
C45 C46 1.406(8) . ?
C45 C50 1.396(7) . ?
C46 C47 1.413(8) . ?
C46 C51 1.508(7) . ?
C47 H47 0.9500 . ?
C47 C48 1.390(8) . ?
C48 H48 0.9500 . ?
C48 C49 1.374(9) . ?
C49 H49 0.9500 . ?
C49 C50 1.384(8) . ?
C50 C54 1.508(8) . ?
C51 H51 1.0000 . ?
C51 C52 1.531(10) . ?
C51 C53 1.540(7) . ?
C52 H52A 0.9800 . ?
C52 H52B 0.9800 . ?
C52 H52C 0.9800 . ?
C53 H53A 0.9800 . ?
C53 H53B 0.9800 . ?
C53 H53C 0.9800 . ?
C54 H54 1.0000 . ?
C54 C55 1.504(7) . ?
C54 C56 1.512(7) . ?
C55 H55A 0.9800 . ?
C55 H55B 0.9800 . ?
C55 H55C 0.9800 . ?
C56 H56A 0.9800 . ?
C56 H56B 0.9800 . ?
C56 H56C 0.9800 . ?
C58 H58 1.0000 . ?
C58 C59 1.541(9) . ?
C58 C60 1.527(8) . ?
C59 H59A 0.9800 . ?
C59 H59B 0.9800 . ?
C59 H59C 0.9800 . ?
C60 H60A 0.9800 . ?
C60 H60B 0.9800 . ?
C60 H60C 0.9800 . ?
C61 H61 1.0000 . ?
C61 C62 1.530(8) . ?
C61 C63 1.536(10) . ?
C62 H62A 0.9800 . ?
C62 H62B 0.9800 . ?
C62 H62C 0.9800 . ?
C63 H63A 0.9800 . ?
C63 H63B 0.9800 . ?
C63 H63C 0.9800 . ?
C154 C155 1.409(8) . ?
C154 C159 1.405(7) . ?
C155 C156 1.373(8) . ?
C155 C178 1.515(7) . ?
C156 H156 0.9500 . ?
C156 C157 1.373(8) . ?
C157 H157 0.9500 . ?
C157 C158 1.396(8) . ?
C158 H158 0.9500 . ?
C158 C159 1.412(8) . ?
C159 C181 1.526(8) . ?
C161 H161 0.9500 . ?
C161 C162 1.349(7) . ?
C162 H162 0.9500 . ?
C165 C166 1.398(8) . ?
C165 C170 1.418(8) . ?
C166 C167 1.403(7) . ?
C166 C171 1.514(8) . ?
C167 H167 0.9500 . ?
C167 C168 1.395(8) . ?
C168 H168 0.9500 . ?
C168 C169 1.368(8) . ?
C169 H169 0.9500 . ?
C169 C170 1.390(7) . ?
C170 C174 1.518(7) . ?
C171 H171 1.0000 . ?
C171 C172 1.537(8) . ?
C171 C173 1.532(9) . ?
C172 H17G 0.9800 . ?
C172 H17H 0.9800 . ?
C172 H17I 0.9800 . ?
C173 H17A 0.9800 . ?
C173 H17B 0.9800 . ?
C173 H17C 0.9800 . ?
C174 H174 1.0000 . ?
C174 C175 1.521(7) . ?
C174 C176 1.534(10) . ?
C175 H17M 0.9800 . ?
C175 H17N 0.9800 . ?
C175 H17O 0.9800 . ?
C176 H17J 0.9800 . ?
C176 H17K 0.9800 . ?
C176 H17L 0.9800 . ?
C178 H178 1.0000 . ?
C178 C179 1.534(7) . ?
C178 C180 1.515(10) . ?
C179 H17D 0.9800 . ?
C179 H17E 0.9800 . ?
C179 H17F 0.9800 . ?
C180 H18A 0.9800 . ?
C180 H18B 0.9800 . ?
C180 H18C 0.9800 . ?
C181 H181 1.0000 . ?
C181 C182 1.529(8) . ?
C181 C183 1.544(8) . ?
C182 H18G 0.9800 . ?
C182 H18H 0.9800 . ?
C182 H18I 0.9800 . ?
C183 H18D 0.9800 . ?
C183 H18E 0.9800 . ?
C183 H18F 0.9800 . ?
Co2 N9 1.785(5) . ?
Co2 N12 1.773(5) . ?
N7 C71 1.369(7) . ?
N7 C74 1.413(6) . ?
N7 C75 1.448(7) . ?
N8 C64 1.435(6) . ?
N8 C72 1.392(6) . ?
N8 C74 1.392(7) . ?
N9 C74 1.274(7) . ?
N10 C124 1.420(7) . ?
N10 C131 1.401(7) . ?
N10 C134 1.400(6) . ?
N11 C132 1.397(6) . ?
N11 C134 1.393(7) . ?
N11 C135 1.431(6) . ?
N12 C134 1.270(7) . ?
C64 C65 1.389(8) . ?
C64 C69 1.410(8) . ?
C65 C66 1.420(7) . ?
C65 C88 1.511(8) . ?
C66 H66 0.9500 . ?
C66 C67 1.364(8) . ?
C67 H67 0.9500 . ?
C67 C68 1.404(8) . ?
C68 H68 0.9500 . ?
C68 C69 1.388(7) . ?
C69 C91 1.539(8) . ?
C71 H71 0.9500 . ?
C71 C72 1.362(8) . ?
C72 H72 0.9500 . ?
C75 C76 1.413(8) . ?
C75 C80 1.395(7) . ?
C76 C77 1.406(8) . ?
C76 C81 1.505(7) . ?
C77 H77 0.9500 . ?
C77 C78 1.381(8) . ?
C78 H78 0.9500 . ?
C78 C79 1.377(9) . ?
C79 H79 0.9500 . ?
C79 C80 1.386(8) . ?
C80 C84 1.513(8) . ?
C81 H81 1.0000 . ?
C81 C82 1.538(10) . ?
C81 C83 1.537(7) . ?
C82 H82A 0.9800 . ?
C82 H82B 0.9800 . ?
C82 H82C 0.9800 . ?
C83 H83A 0.9800 . ?
C83 H83B 0.9800 . ?
C83 H83C 0.9800 . ?
C84 H84 1.0000 . ?
C84 C85 1.501(7) . ?
C84 C86 1.515(7) . ?
C85 H85A 0.9800 . ?
C85 H85B 0.9800 . ?
C85 H85C 0.9800 . ?
C86 H86A 0.9800 . ?
C86 H86B 0.9800 . ?
C86 H86C 0.9800 . ?
C88 H88 1.0000 . ?
C88 C89 1.523(10) . ?
C88 C90 1.529(8) . ?
C89 H89A 0.9800 . ?
C89 H89B 0.9800 . ?
C89 H89C 0.9800 . ?
C90 H90A 0.9800 . ?
C90 H90B 0.9800 . ?
C90 H90C 0.9800 . ?
C91 H91 1.0000 . ?
C91 C92 1.517(9) . ?
C91 C93 1.527(8) . ?
C92 H92A 0.9800 . ?
C92 H92B 0.9800 . ?
C92 H92C 0.9800 . ?
C93 H93A 0.9800 . ?
C93 H93B 0.9800 . ?
C93 H93C 0.9800 . ?
C124 C125 1.406(7) . ?
C124 C129 1.399(8) . ?
C125 C126 1.409(8) . ?
C125 C148 1.532(8) . ?
C126 H126 0.9500 . ?
C126 C127 1.403(9) . ?
C127 H127 0.9500 . ?
C127 C128 1.371(8) . ?
C128 H128 0.9500 . ?
C128 C129 1.384(8) . ?
C129 C151 1.525(7) . ?
C131 H131 0.9500 . ?
C131 C132 1.349(8) . ?
C132 H132 0.9500 . ?
C135 C136 1.405(8) . ?
C135 C140 1.397(8) . ?
C136 C137 1.371(7) . ?
C136 C141 1.535(8) . ?
C137 H137 0.9500 . ?
C137 C138 1.393(7) . ?
C138 H138 0.9500 . ?
C138 C139 1.379(8) . ?
C139 H139 0.9500 . ?
C139 C140 1.403(7) . ?
C140 C144 1.500(7) . ?
C141 H141 1.0000 . ?
C141 C142 1.529(8) . ?
C141 C143 1.546(9) . ?
C142 H14J 0.9800 . ?
C142 H14K 0.9800 . ?
C142 H14L 0.9800 . ?
C143 H14A 0.9800 . ?
C143 H14B 0.9800 . ?
C143 H14C 0.9800 . ?
C144 H144 1.0000 . ?
C144 C145 1.539(8) . ?
C144 C146 1.528(8) . ?
C145 H14G 0.9800 . ?
C145 H14H 0.9800 . ?
C145 H14I 0.9800 . ?
C146 H14D 0.9800 . ?
C146 H14E 0.9800 . ?
C146 H14F 0.9800 . ?
C148 H148 1.0000 . ?
C148 C149 1.522(8) . ?
C148 C150 1.538(8) . ?
C149 H14M 0.9800 . ?
C149 H14N 0.9800 . ?
C149 H14O 0.9800 . ?
C150 H15G 0.9800 . ?
C150 H15H 0.9800 . ?
C150 H15I 0.9800 . ?
C151 H151 1.0000 . ?
C151 C152 1.526(7) . ?
C151 C153 1.519(10) . ?
C152 H15D 0.9800 . ?
C152 H15E 0.9800 . ?
C152 H15F 0.9800 . ?
C153 H15A 0.9800 . ?
C153 H15B 0.9800 . ?
C153 H15C 0.9800 . ?
Co3 N15 1.787(5) . ?
Co3 N18 1.779(6) . ?
N13 C4 1.443(6) . ?
N13 C11 1.389(6) . ?
N13 C14 1.399(7) . ?
N14 C12 1.384(6) . ?
N14 C14 1.410(6) . ?
N14 C15 1.434(7) . ?
N15 C14 1.257(7) . ?
N16 C94 1.419(7) . ?
N16 C101 1.394(7) . ?
N16 C104 1.405(6) . ?
N17 C102 1.391(6) . ?
N17 C104 1.399(7) . ?
N17 C105 1.437(6) . ?
N18 C104 1.263(7) . ?
C4 C5 1.391(8) . ?
C4 C9 1.416(8) . ?
C5 C6 1.421(7) . ?
C5 C28 1.500(8) . ?
C6 H6 0.9500 . ?
C6 C7 1.377(8) . ?
C7 H7 0.9500 . ?
C7 C8 1.382(8) . ?
C8 H8 0.9500 . ?
C8 C9 1.392(7) . ?
C9 C31 1.535(8) . ?
C11 H11 0.9500 . ?
C11 C12 1.344(7) . ?
C12 H12 0.9500 . ?
C15 C16 1.401(8) . ?
C15 C20 1.410(7) . ?
C16 C17 1.417(7) . ?
C16 C21 1.513(7) . ?
C17 H17 0.9500 . ?
C17 C18 1.393(8) . ?
C18 H18 0.9500 . ?
C18 C19 1.362(9) . ?
C19 H19 0.9500 . ?
C19 C20 1.377(8) . ?
C20 C24 1.521(8) . ?
C21 H21 1.0000 . ?
C21 C22 1.546(9) . ?
C21 C23 1.541(6) . ?
C22 H22A 0.9800 . ?
C22 H22B 0.9800 . ?
C22 H22C 0.9800 . ?
C23 H23A 0.9800 . ?
C23 H23B 0.9800 . ?
C23 H23C 0.9800 . ?
C24 H24 1.0000 . ?
C24 C25 1.503(7) . ?
C24 C26 1.527(9) . ?
C25 H25A 0.9800 . ?
C25 H25B 0.9800 . ?
C25 H25C 0.9800 . ?
C26 H26A 0.9800 . ?
C26 H26B 0.9800 . ?
C26 H26C 0.9800 . ?
C28 H28 1.0000 . ?
C28 C29 1.524(9) . ?
C28 C30 1.523(8) . ?
C29 H29A 0.9800 . ?
C29 H29B 0.9800 . ?
C29 H29C 0.9800 . ?
C30 H30A 0.9800 . ?
C30 H30B 0.9800 . ?
C30 H30C 0.9800 . ?
C31 H31 1.0000 . ?
C31 C32 1.538(9) . ?
C31 C33 1.526(7) . ?
C32 H32A 0.9800 . ?
C32 H32B 0.9800 . ?
C32 H32C 0.9800 . ?
C33 H33A 0.9800 . ?
C33 H33B 0.9800 . ?
C33 H33C 0.9800 . ?
C94 C95 1.404(7) . ?
C94 C99 1.392(8) . ?
C95 C96 1.398(8) . ?
C95 C118 1.538(8) . ?
C96 H96 0.9500 . ?
C96 C97 1.390(9) . ?
C97 H97 0.9500 . ?
C97 C98 1.382(8) . ?
C98 H98 0.9500 . ?
C98 C99 1.379(8) . ?
C99 C121 1.536(7) . ?
C101 H101 0.9500 . ?
C101 C102 1.337(8) . ?
C102 H102 0.9500 . ?
C105 C106 1.394(8) . ?
C105 C110 1.414(8) . ?
C106 C107 1.401(7) . ?
C106 C111 1.501(7) . ?
C107 H107 0.9500 . ?
C107 C108 1.370(8) . ?
C108 H108 0.9500 . ?
C108 C109 1.388(8) . ?
C109 H109 0.9500 . ?
C109 C110 1.387(7) . ?
C110 C114 1.514(8) . ?
C111 H111 1.0000 . ?
C111 C112 1.530(7) . ?
C111 C113 1.536(8) . ?
C112 H11G 0.9800 . ?
C112 H11H 0.9800 . ?
C112 H11I 0.9800 . ?
C113 H11A 0.9800 . ?
C113 H11B 0.9800 . ?
C113 H11C 0.9800 . ?
C114 H114 1.0000 . ?
C114 C115 1.539(11) . ?
C114 C116 1.515(8) . ?
C115 H11M 0.9800 . ?
C115 H11N 0.9800 . ?
C115 H11O 0.9800 . ?
C116 H11J 0.9800 . ?
C116 H11K 0.9800 . ?
C116 H11L 0.9800 . ?
C118 H118 1.0000 . ?
C118 C119 1.521(8) . ?
C118 C120 1.550(7) . ?
C119 H11D 0.9800 . ?
C119 H11E 0.9800 . ?
C119 H11F 0.9800 . ?
C120 H12D 0.9800 . ?
C120 H12E 0.9800 . ?
C120 H12F 0.9800 . ?
C121 H121 1.0000 . ?
C121 C122 1.513(7) . ?
C121 C123 1.523(10) . ?
C122 H12G 0.9800 . ?
C122 H12H 0.9800 . ?
C122 H12I 0.9800 . ?
C123 H12A 0.9800 . ?
C123 H12B 0.9800 . ?
C123 H12C 0.9800 . ?

loop_
_geom_torsion_atom_site_label_1
_geom_torsion_atom_site_label_2
_geom_torsion_atom_site_label_3
_geom_torsion_atom_site_label_4
_geom_torsion
_geom_torsion_site_symmetry_1
_geom_torsion_site_symmetry_2
_geom_torsion_site_symmetry_3
_geom_torsion_site_symmetry_4
_geom_torsion_publ_flag
Co1 N3 C44 N1 179.8(5) . . . . ?
Co1 N3 C44 N2 -2.9(11) . . . . ?
Co1 N6 C164 N4 -3.6(11) . . . . ?
Co1 N6 C164 N5 176.8(5) . . . . ?
N1 C34 C35 C36 179.9(5) . . . . ?
N1 C34 C35 C58 -1.8(8) . . . . ?
N1 C34 C39 C38 179.3(5) . . . . ?
N1 C34 C39 C61 -2.2(8) . . . . ?
N1 C41 C42 N2 1.6(7) . . . . ?
N2 C45 C46 C47 175.8(4) . . . . ?
N2 C45 C46 C51 -4.1(7) . . . . ?
N2 C45 C50 C49 -175.8(5) . . . . ?
N2 C45 C50 C54 1.2(7) . . . . ?
N4 C154 C155 C156 -177.6(4) . . . . ?
N4 C154 C155 C178 3.5(7) . . . . ?
N4 C154 C159 C158 177.2(5) . . . . ?
N4 C154 C159 C181 -4.1(7) . . . . ?
N4 C161 C162 N5 0.4(7) . . . . ?
N5 C165 C166 C167 179.5(5) . . . . ?
N5 C165 C166 C171 3.3(8) . . . . ?
N5 C165 C170 C169 -178.7(5) . . . . ?
N5 C165 C170 C174 -0.5(8) . . . . ?
C34 N1 C41 C42 -174.2(5) . . . . ?
C34 N1 C44 N2 173.5(5) . . . . ?
C34 N1 C44 N3 -8.6(9) . . . . ?
C34 C35 C36 C37 0.7(9) . . . . ?
C34 C35 C58 C59 -83.0(7) . . . . ?
C34 C35 C58 C60 153.7(6) . . . . ?
C34 C39 C61 C62 118.9(6) . . . . ?
C34 C39 C61 C63 -116.7(6) . . . . ?
C35 C34 C39 C38 -0.3(9) . . . . ?
C35 C34 C39 C61 178.3(5) . . . . ?
C35 C36 C37 C38 -0.1(10) . . . . ?
C36 C35 C58 C59 95.2(7) . . . . ?
C36 C35 C58 C60 -28.2(8) . . . . ?
C36 C37 C38 C39 -0.7(9) . . . . ?
C37 C38 C39 C34 0.9(9) . . . . ?
C37 C38 C39 C61 -177.7(5) . . . . ?
C38 C39 C61 C62 -62.5(8) . . . . ?
C38 C39 C61 C63 61.8(7) . . . . ?
C39 C34 C35 C36 -0.5(9) . . . . ?
C39 C34 C35 C58 177.7(6) . . . . ?
C41 N1 C34 C35 -89.5(7) . . . . ?
C41 N1 C34 C39 90.9(7) . . . . ?
C41 N1 C44 N2 0.6(6) . . . . ?
C41 N1 C44 N3 178.5(6) . . . . ?
C42 N2 C44 N1 0.4(6) . . . . ?
C42 N2 C44 N3 -177.4(6) . . . . ?
C42 N2 C45 C46 91.9(7) . . . . ?
C42 N2 C45 C50 -90.7(7) . . . . ?
C44 N1 C34 C35 98.6(6) . . . . ?
C44 N1 C34 C39 -81.0(7) . . . . ?
C44 N1 C41 C42 -1.4(7) . . . . ?
C44 N2 C42 C41 -1.3(7) . . . . ?
C44 N2 C45 C46 -83.1(6) . . . . ?
C44 N2 C45 C50 94.3(6) . . . . ?
C45 N2 C42 C41 -176.6(5) . . . . ?
C45 N2 C44 N1 176.2(5) . . . . ?
C45 N2 C44 N3 -1.6(9) . . . . ?
C45 C46 C47 C48 0.4(8) . . . . ?
C45 C46 C51 C52 134.9(6) . . . . ?
C45 C46 C51 C53 -100.8(6) . . . . ?
C45 C50 C54 C55 -90.6(6) . . . . ?
C45 C50 C54 C56 144.3(5) . . . . ?
C46 C45 C50 C49 1.5(8) . . . . ?
C46 C45 C50 C54 178.4(5) . . . . ?
C46 C47 C48 C49 0.7(8) . . . . ?
C47 C46 C51 C52 -45.0(7) . . . . ?
C47 C46 C51 C53 79.3(7) . . . . ?
C47 C48 C49 C50 -0.8(9) . . . . ?
C48 C49 C50 C45 -0.3(8) . . . . ?
C48 C49 C50 C54 -177.2(5) . . . . ?
C49 C50 C54 C55 86.1(7) . . . . ?
C49 C50 C54 C56 -38.9(7) . . . . ?
C50 C45 C46 C47 -1.5(8) . . . . ?
C50 C45 C46 C51 178.6(5) . . . . ?
C51 C46 C47 C48 -179.7(5) . . . . ?
C58 C35 C36 C37 -177.5(6) . . . . ?
C154 N4 C161 C162 170.8(5) . . . . ?
C154 N4 C164 N5 -171.4(5) . . . . ?
C154 N4 C164 N6 8.9(10) . . . . ?
C154 C155 C156 C157 1.2(8) . . . . ?
C154 C155 C178 C179 103.3(6) . . . . ?
C154 C155 C178 C180 -132.7(6) . . . . ?
C154 C159 C181 C182 -89.5(7) . . . . ?
C154 C159 C181 C183 146.8(5) . . . . ?
C155 C154 C159 C158 0.8(7) . . . . ?
C155 C154 C159 C181 179.5(5) . . . . ?
C155 C156 C157 C158 -0.8(9) . . . . ?
C156 C155 C178 C179 -75.6(7) . . . . ?
C156 C155 C178 C180 48.3(6) . . . . ?
C156 C157 C158 C159 0.3(8) . . . . ?
C157 C158 C159 C154 -0.4(8) . . . . ?
C157 C158 C159 C181 -179.1(5) . . . . ?
C158 C159 C181 C182 89.2(6) . . . . ?
C158 C159 C181 C183 -34.6(7) . . . . ?
C159 C154 C155 C156 -1.2(7) . . . . ?
C159 C154 C155 C178 179.8(5) . . . . ?
C161 N4 C154 C155 -79.0(7) . . . . ?
C161 N4 C154 C159 104.6(6) . . . . ?
C161 N4 C164 N5 1.0(6) . . . . ?
C161 N4 C164 N6 -178.7(6) . . . . ?
C162 N5 C164 N4 -0.8(6) . . . . ?
C162 N5 C164 N6 179.0(6) . . . . ?
C162 N5 C165 C166 79.4(8) . . . . ?
C162 N5 C165 C170 -100.1(6) . . . . ?
C164 N4 C154 C155 91.8(6) . . . . ?
C164 N4 C154 C159 -84.6(7) . . . . ?
C164 N4 C161 C162 -0.9(7) . . . . ?
C164 N5 C162 C161 0.2(7) . . . . ?
C164 N5 C165 C166 -100.4(6) . . . . ?
C164 N5 C165 C170 80.1(7) . . . . ?
C165 N5 C162 C161 -179.6(6) . . . . ?
C165 N5 C164 N4 179.1(5) . . . . ?
C165 N5 C164 N6 -1.2(10) . . . . ?
C165 C166 C167 C168 -0.2(9) . . . . ?
C165 C166 C171 C172 -154.9(5) . . . . ?
C165 C166 C171 C173 80.2(7) . . . . ?
C165 C170 C174 C175 -116.6(6) . . . . ?
C165 C170 C174 C176 120.0(6) . . . . ?
C166 C165 C170 C169 1.8(8) . . . . ?
C166 C165 C170 C174 -179.9(5) . . . . ?
C166 C167 C168 C169 0.7(10) . . . . ?
C167 C166 C171 C172 29.0(8) . . . . ?
C167 C166 C171 C173 -95.8(6) . . . . ?
C167 C168 C169 C170 0.2(10) . . . . ?
C168 C169 C170 C165 -1.4(9) . . . . ?
C168 C169 C170 C174 -179.6(6) . . . . ?
C169 C170 C174 C175 61.6(8) . . . . ?
C169 C170 C174 C176 -61.9(7) . . . . ?
C170 C165 C166 C167 -1.1(9) . . . . ?
C170 C165 C166 C171 -177.2(5) . . . . ?
C171 C166 C167 C168 176.0(6) . . . . ?
C178 C155 C156 C157 -179.9(5) . . . . ?
Co2 N9 C74 N7 2.8(11) . . . . ?
Co2 N9 C74 N8 -177.9(5) . . . . ?
Co2 N12 C134 N10 4.6(11) . . . . ?
Co2 N12 C134 N11 -176.9(5) . . . . ?
N7 C71 C72 N8 -0.9(7) . . . . ?
N7 C75 C76 C77 -176.6(4) . . . . ?
N7 C75 C76 C81 4.1(7) . . . . ?
N7 C75 C80 C79 176.8(4) . . . . ?
N7 C75 C80 C84 -1.2(7) . . . . ?
N8 C64 C65 C66 -177.4(5) . . . . ?
N8 C64 C65 C88 3.1(8) . . . . ?
N8 C64 C69 C68 176.9(5) . . . . ?
N8 C64 C69 C91 -0.7(8) . . . . ?
N10 C124 C125 C126 -176.6(5) . . . . ?
N10 C124 C125 C148 4.7(7) . . . . ?
N10 C124 C129 C128 177.1(5) . . . . ?
N10 C124 C129 C151 -3.6(7) . . . . ?
N10 C131 C132 N11 -0.8(7) . . . . ?
N11 C135 C136 C137 177.6(5) . . . . ?
N11 C135 C136 C141 0.0(8) . . . . ?
N11 C135 C140 C139 -178.1(5) . . . . ?
N11 C135 C140 C144 -0.4(8) . . . . ?
C64 N8 C72 C71 175.2(5) . . . . ?
C64 N8 C74 N7 -174.6(5) . . . . ?
C64 N8 C74 N9 5.9(9) . . . . ?
C64 C65 C66 C67 0.5(9) . . . . ?
C64 C65 C88 C89 115.4(7) . . . . ?
C64 C65 C88 C90 -120.2(6) . . . . ?
C64 C69 C91 C92 91.5(7) . . . . ?
C64 C69 C91 C93 -144.9(6) . . . . ?
C65 C64 C69 C68 -1.1(9) . . . . ?
C65 C64 C69 C91 -178.7(5) . . . . ?
C65 C66 C67 C68 -1.1(9) . . . . ?
C66 C65 C88 C89 -64.0(7) . . . . ?
C66 C65 C88 C90 60.4(8) . . . . ?
C66 C67 C68 C69 0.5(9) . . . . ?
C67 C68 C69 C64 0.6(9) . . . . ?
C67 C68 C69 C91 178.2(6) . . . . ?
C68 C69 C91 C92 -86.0(7) . . . . ?
C68 C69 C91 C93 37.6(8) . . . . ?
C69 C64 C65 C66 0.6(9) . . . . ?
C69 C64 C65 C88 -178.9(6) . . . . ?
C71 N7 C74 N8 -1.2(6) . . . . ?
C71 N7 C74 N9 178.2(6) . . . . ?
C71 N7 C75 C76 -95.1(7) . . . . ?
C71 N7 C75 C80 87.2(7) . . . . ?
C72 N8 C64 C65 -88.4(7) . . . . ?
C72 N8 C64 C69 93.6(7) . . . . ?
C72 N8 C74 N7 0.6(6) . . . . ?
C72 N8 C74 N9 -178.8(6) . . . . ?
C74 N7 C71 C72 1.4(7) . . . . ?
C74 N7 C75 C76 83.8(6) . . . . ?
C74 N7 C75 C80 -93.9(6) . . . . ?
C74 N8 C64 C65 86.1(7) . . . . ?
C74 N8 C64 C69 -92.0(7) . . . . ?
C74 N8 C72 C71 0.2(7) . . . . ?
C75 N7 C71 C72 -179.7(5) . . . . ?
C75 N7 C74 N8 179.8(5) . . . . ?
C75 N7 C74 N9 -0.8(9) . . . . ?
C75 C76 C77 C78 0.1(8) . . . . ?
C75 C76 C81 C82 -134.6(6) . . . . ?
C75 C76 C81 C83 100.6(6) . . . . ?
C75 C80 C84 C85 90.7(6) . . . . ?
C75 C80 C84 C86 -145.2(5) . . . . ?
C76 C75 C80 C79 -0.8(7) . . . . ?
C76 C75 C80 C84 -178.8(5) . . . . ?
C76 C77 C78 C79 -1.4(9) . . . . ?
C77 C76 C81 C82 46.1(7) . . . . ?
C77 C76 C81 C83 -78.7(7) . . . . ?
C77 C78 C79 C80 1.7(9) . . . . ?
C78 C79 C80 C75 -0.6(8) . . . . ?
C78 C79 C80 C84 177.4(5) . . . . ?
C79 C80 C84 C85 -87.2(6) . . . . ?
C79 C80 C84 C86 36.8(7) . . . . ?
C80 C75 C76 C77 1.0(8) . . . . ?
C80 C75 C76 C81 -178.3(5) . . . . ?
C81 C76 C77 C78 179.4(5) . . . . ?
C88 C65 C66 C67 180.0(6) . . . . ?
C124 N10 C131 C132 -174.3(5) . . . . ?
C124 N10 C134 N11 174.7(5) . . . . ?
C124 N10 C134 N12 -6.6(9) . . . . ?
C124 C125 C126 C127 0.4(8) . . . . ?
C124 C125 C148 C149 88.7(6) . . . . ?
C124 C125 C148 C150 -147.5(5) . . . . ?
C124 C129 C151 C152 -104.5(6) . . . . ?
C124 C129 C151 C153 132.3(6) . . . . ?
C125 C124 C129 C128 1.2(8) . . . . ?
C125 C124 C129 C151 -179.5(5) . . . . ?
C125 C126 C127 C128 -0.6(9) . . . . ?
C126 C125 C148 C149 -90.0(6) . . . . ?
C126 C125 C148 C150 33.8(7) . . . . ?
C126 C127 C128 C129 1.3(9) . . . . ?
C127 C128 C129 C124 -1.5(8) . . . . ?
C127 C128 C129 C151 179.2(5) . . . . ?
C128 C129 C151 C152 74.7(7) . . . . ?
C128 C129 C151 C153 -48.5(7) . . . . ?
C129 C124 C125 C126 -0.7(8) . . . . ?
C129 C124 C125 C148 -179.4(5) . . . . ?
C131 N10 C124 C125 -102.4(6) . . . . ?
C131 N10 C124 C129 81.5(7) . . . . ?
C131 N10 C134 N11 -1.2(6) . . . . ?
C131 N10 C134 N12 177.6(6) . . . . ?
C132 N11 C134 N10 0.7(6) . . . . ?
C132 N11 C134 N12 -178.0(6) . . . . ?
C132 N11 C135 C136 96.8(7) . . . . ?
C132 N11 C135 C140 -83.3(8) . . . . ?
C134 N10 C124 C125 82.5(7) . . . . ?
C134 N10 C124 C129 -93.5(6) . . . . ?
C134 N10 C131 C132 1.3(7) . . . . ?
C134 N11 C132 C131 0.0(7) . . . . ?
C134 N11 C135 C136 -83.0(7) . . . . ?
C134 N11 C135 C140 96.9(6) . . . . ?
C135 N11 C132 C131 -179.8(6) . . . . ?
C135 N11 C134 N10 -179.4(5) . . . . ?
C135 N11 C134 N12 1.8(10) . . . . ?
C135 C136 C137 C138 1.2(9) . . . . ?
C135 C136 C141 C142 115.6(6) . . . . ?
C135 C136 C141 C143 -120.1(6) . . . . ?
C135 C140 C144 C145 148.1(6) . . . . ?
C135 C140 C144 C146 -85.9(7) . . . . ?
C136 C135 C140 C139 1.8(8) . . . . ?
C136 C135 C140 C144 179.5(5) . . . . ?
C136 C137 C138 C139 0.3(10) . . . . ?
C137 C136 C141 C142 -61.8(8) . . . . ?
C137 C136 C141 C143 62.4(7) . . . . ?
C137 C138 C139 C140 -0.9(9) . . . . ?
C138 C139 C140 C135 -0.2(9) . . . . ?
C138 C139 C140 C144 -177.8(6) . . . . ?
C139 C140 C144 C145 -34.4(7) . . . . ?
C139 C140 C144 C146 91.6(6) . . . . ?
C140 C135 C136 C137 -2.3(9) . . . . ?
C140 C135 C136 C141 -179.9(5) . . . . ?
C141 C136 C137 C138 178.8(6) . . . . ?
C148 C125 C126 C127 179.1(5) . . . . ?
Co3 N15 C14 N13 -173.5(5) . . . . ?
Co3 N15 C14 N14 7.0(10) . . . . ?
Co3 N18 C104 N16 2.1(10) . . . . ?
Co3 N18 C104 N17 -177.8(5) . . . . ?
N13 C4 C5 C6 178.6(5) . . . . ?
N13 C4 C5 C28 -3.9(8) . . . . ?
N13 C4 C9 C8 -178.7(5) . . . . ?
N13 C4 C9 C31 -0.7(8) . . . . ?
N13 C11 C12 N14 2.3(6) . . . . ?
N14 C15 C16 C17 176.9(4) . . . . ?
N14 C15 C16 C21 -4.8(7) . . . . ?
N14 C15 C20 C19 -176.7(5) . . . . ?
N14 C15 C20 C24 4.6(7) . . . . ?
N16 C94 C95 C96 176.1(4) . . . . ?
N16 C94 C95 C118 -2.3(7) . . . . ?
N16 C94 C99 C98 -176.6(4) . . . . ?
N16 C94 C99 C121 5.7(7) . . . . ?
N16 C101 C102 N17 -0.5(7) . . . . ?
N17 C105 C106 C107 179.9(5) . . . . ?
N17 C105 C106 C111 0.5(9) . . . . ?
N17 C105 C110 C109 -179.8(5) . . . . ?
N17 C105 C110 C114 -0.1(8) . . . . ?
C4 N13 C11 C12 -179.3(5) . . . . ?
C4 N13 C14 N14 178.3(5) . . . . ?
C4 N13 C14 N15 -1.3(9) . . . . ?
C4 C5 C6 C7 -0.7(9) . . . . ?
C4 C5 C28 C29 -118.1(6) . . . . ?
C4 C5 C28 C30 117.3(6) . . . . ?
C4 C9 C31 C32 -83.1(7) . . . . ?
C4 C9 C31 C33 153.5(5) . . . . ?
C5 C4 C9 C8 -1.4(9) . . . . ?
C5 C4 C9 C31 176.6(5) . . . . ?
C5 C6 C7 C8 0.2(10) . . . . ?
C6 C5 C28 C29 59.3(7) . . . . ?
C6 C5 C28 C30 -65.3(8) . . . . ?
C6 C7 C8 C9 -0.2(10) . . . . ?
C7 C8 C9 C4 0.8(9) . . . . ?
C7 C8 C9 C31 -177.2(6) . . . . ?
C8 C9 C31 C32 94.7(6) . . . . ?
C8 C9 C31 C33 -28.7(8) . . . . ?
C9 C4 C5 C6 1.3(9) . . . . ?
C9 C4 C5 C28 178.8(5) . . . . ?
C11 N13 C4 C5 99.6(6) . . . . ?
C11 N13 C4 C9 -83.0(7) . . . . ?
C11 N13 C14 N14 0.9(6) . . . . ?
C11 N13 C14 N15 -178.7(6) . . . . ?
C12 N14 C14 N13 0.5(6) . . . . ?
C12 N14 C14 N15 -179.9(6) . . . . ?
C12 N14 C15 C16 78.1(7) . . . . ?
C12 N14 C15 C20 -107.4(6) . . . . ?
C14 N13 C4 C5 -77.4(7) . . . . ?
C14 N13 C4 C9 100.1(6) . . . . ?
C14 N13 C11 C12 -2.1(7) . . . . ?
C14 N14 C12 C11 -1.8(7) . . . . ?
C14 N14 C15 C16 -92.4(6) . . . . ?
C14 N14 C15 C20 82.1(7) . . . . ?
C15 N14 C12 C11 -173.1(5) . . . . ?
C15 N14 C14 N13 172.4(5) . . . . ?
C15 N14 C14 N15 -7.9(9) . . . . ?
C15 C16 C17 C18 -1.4(7) . . . . ?
C15 C16 C21 C22 133.1(5) . . . . ?
C15 C16 C21 C23 -103.7(6) . . . . ?
C15 C20 C24 C25 -149.0(5) . . . . ?
C15 C20 C24 C26 87.5(6) . . . . ?
C16 C15 C20 C19 -2.5(8) . . . . ?
C16 C15 C20 C24 178.8(5) . . . . ?
C16 C17 C18 C19 0.3(8) . . . . ?
C17 C16 C21 C22 -48.7(6) . . . . ?
C17 C16 C21 C23 74.5(7) . . . . ?
C17 C18 C19 C20 -0.3(9) . . . . ?
C18 C19 C20 C15 1.3(8) . . . . ?
C18 C19 C20 C24 180.0(5) . . . . ?
C19 C20 C24 C25 32.4(7) . . . . ?
C19 C20 C24 C26 -91.1(6) . . . . ?
C20 C15 C16 C17 2.5(7) . . . . ?
C20 C15 C16 C21 -179.2(5) . . . . ?
C21 C16 C17 C18 -179.7(5) . . . . ?
C28 C5 C6 C7 -178.2(6) . . . . ?
C94 N16 C101 C102 178.6(5) . . . . ?
C94 N16 C104 N17 -178.3(5) . . . . ?
C94 N16 C104 N18 1.8(9) . . . . ?
C94 C95 C96 C97 0.2(8) . . . . ?
C94 C95 C118 C119 -146.9(5) . . . . ?
C94 C95 C118 C120 90.6(6) . . . . ?
C94 C99 C121 C122 98.6(6) . . . . ?
C94 C99 C121 C123 -137.3(6) . . . . ?
C95 C94 C99 C98 0.1(7) . . . . ?
C95 C94 C99 C121 -177.6(4) . . . . ?
C95 C96 C97 C98 0.8(8) . . . . ?
C96 C95 C118 C119 34.7(7) . . . . ?
C96 C95 C118 C120 -87.8(6) . . . . ?
C96 C97 C98 C99 -1.3(8) . . . . ?
C97 C98 C99 C94 0.9(8) . . . . ?
C97 C98 C99 C121 178.6(5) . . . . ?
C98 C99 C121 C122 -79.1(7) . . . . ?
C98 C99 C121 C123 45.0(7) . . . . ?
C99 C94 C95 C96 -0.6(7) . . . . ?
C99 C94 C95 C118 -179.0(5) . . . . ?
C101 N16 C94 C95 86.1(7) . . . . ?
C101 N16 C94 C99 -97.2(7) . . . . ?
C101 N16 C104 N17 0.4(6) . . . . ?
C101 N16 C104 N18 -179.5(6) . . . . ?
C102 N17 C104 N16 -0.7(6) . . . . ?
C102 N17 C104 N18 179.2(6) . . . . ?
C102 N17 C105 C106 92.1(8) . . . . ?
C102 N17 C105 C110 -87.5(7) . . . . ?
C104 N16 C94 C95 -95.5(6) . . . . ?
C104 N16 C94 C99 81.3(6) . . . . ?
C104 N16 C101 C102 0.0(6) . . . . ?
C104 N17 C102 C101 0.8(7) . . . . ?
C104 N17 C105 C106 -93.5(7) . . . . ?
C104 N17 C105 C110 87.0(7) . . . . ?
C105 N17 C102 C101 175.8(5) . . . . ?
C105 N17 C104 N16 -176.0(5) . . . . ?
C105 N17 C104 N18 3.9(9) . . . . ?
C105 C106 C107 C108 -0.4(9) . . . . ?
C105 C106 C111 C112 -146.3(6) . . . . ?
C105 C106 C111 C113 88.7(7) . . . . ?
C105 C110 C114 C115 118.7(7) . . . . ?
C105 C110 C114 C116 -117.7(7) . . . . ?
C106 C105 C110 C109 0.7(9) . . . . ?
C106 C105 C110 C114 -179.6(6) . . . . ?
C106 C107 C108 C109 1.2(10) . . . . ?
C107 C106 C111 C112 34.3(8) . . . . ?
C107 C106 C111 C113 -90.7(7) . . . . ?
C107 C108 C109 C110 -1.1(10) . . . . ?
C108 C109 C110 C105 0.1(9) . . . . ?
C108 C109 C110 C114 -179.6(6) . . . . ?
C109 C110 C114 C115 -61.6(7) . . . . ?
C109 C110 C114 C116 62.0(8) . . . . ?
C110 C105 C106 C107 -0.6(9) . . . . ?
C110 C105 C106 C111 180.0(5) . . . . ?
C111 C106 C107 C108 179.1(6) . . . . ?
C118 C95 C96 C97 178.6(5) . . . . ?

loop_
_twin_individual_id
_twin_individual_mass_fraction_refined
1 0.55753
2 0.44247
